data_7115677
loop_
_publ_author_name
'Alba Collado'
'Adrian Gomez-Suarez'
'Paul B. Webb'
'Hedi Kruger'
'Michael Buhl'
'David B. Cordes'
'Alexandra M. Z. Slawin'
'Steven P. Nolan'

_publ_section_title
;
 Trapping atmospheric CO2 with gold
;
_journal_name_full Chem.Commun.
_journal_page_first 11321
_journal_paper_doi 10.1039/C4cc05910G
_journal_volume 50
_journal_year 2014
_chemical_formula_moiety '2(C82 H108 Au3 N6 O3), 2(B F4), 0.5(C H2 Cl2)'
_chemical_formula_sum 'C164.5 H217 Au6 B2 Cl F8 N12 O6'
_chemical_formula_weight 3849.46
_space_group_IT_number 2
_symmetry_cell_setting triclinic
_symmetry_Int_Tables_number 2
_symmetry_space_group_name_Hall '-P 1'
_symmetry_space_group_name_H-M 'P -1'
_atom_sites_solution_hydrogens geom
_atom_sites_solution_primary direct
_atom_sites_solution_secondary difmap
_cell_angle_alpha 99.0625(14)
_cell_angle_beta 91.888(2)
_cell_angle_gamma 117.078(3)
_cell_formula_units_Z 2
_cell_length_a 18.436(2)
_cell_length_b 18.589(2)
_cell_length_c 30.244(3)
_cell_measurement_reflns_used 25465
_cell_measurement_temperature 173
_cell_measurement_theta_max 25.50
_cell_measurement_theta_min 1.40
_cell_volume 9048.7(17)
_computing_cell_refinement 'CrystalClear-SM Expert 2.1 b29'
_computing_data_collection 'CrystalClear-SM Expert 2.1 b29 (Rigaku, 2013)'
_computing_data_reduction 'CrystalClear-SM Expert 2.1 b29'
_computing_molecular_graphics 'CrystalStructure 4.1'
_computing_publication_material 'CrystalStructure 4.1 (Rigaku, 2014)'
_computing_structure_refinement 'SHELXL-2013 (Sheldrick, 2013)'
_computing_structure_solution 'SIR2004 (Burla, et al., 2005)'
_diffrn_ambient_temperature 173
_diffrn_detector_area_resol_mean 11.628
_diffrn_measured_fraction_theta_full 0.993
_diffrn_measured_fraction_theta_max 0.976
_diffrn_measurement_device_type 'Rigaku XtaLAB P200'
_diffrn_measurement_method \w
_diffrn_radiation_type 'Mo K\a'
_diffrn_radiation_wavelength 0.71075
_diffrn_reflns_av_R_equivalents 0.1068
_diffrn_reflns_Laue_measured_fraction_full 0.993
_diffrn_reflns_Laue_measured_fraction_max 0.976
_diffrn_reflns_limit_h_max 22
_diffrn_reflns_limit_h_min -22
_diffrn_reflns_limit_k_max 22
_diffrn_reflns_limit_k_min -22
_diffrn_reflns_limit_l_max 36
_diffrn_reflns_limit_l_min -36
_diffrn_reflns_number 144400
_diffrn_reflns_point_group_measured_fraction_full 0.993
_diffrn_reflns_point_group_measured_fraction_max 0.976
_diffrn_reflns_theta_full 25.242
_diffrn_reflns_theta_max 25.618
_diffrn_reflns_theta_min 1.419
_diffrn_standards_number 0
_exptl_absorpt_coefficient_mu 4.936
_exptl_absorpt_correction_T_max 0.641
_exptl_absorpt_correction_T_min 0.469
_exptl_absorpt_correction_type multi-scan
_exptl_absorpt_process_details 'REQAB (Rigaku, 1998)'
_exptl_crystal_colour colorless
_exptl_crystal_density_diffrn 1.413
_exptl_crystal_density_method 'not measured'
_exptl_crystal_description prism
_exptl_crystal_F_000 3818.00
_exptl_crystal_size_max 0.240
_exptl_crystal_size_mid 0.090
_exptl_crystal_size_min 0.090
_refine_diff_density_max 6.25
_refine_diff_density_min -2.43
_refine_ls_extinction_method none
_refine_ls_goodness_of_fit_ref 1.046
_refine_ls_hydrogen_treatment constr
_refine_ls_number_parameters 1854
_refine_ls_number_reflns 33347
_refine_ls_number_restraints 1583
_refine_ls_R_factor_all 0.1382
_refine_ls_R_factor_gt 0.1043
_refine_ls_shift/su_max 0.001
_refine_ls_structure_factor_coef Fsqd
_refine_ls_weighting_details 'w = 1/[\s^2^(Fo^2^)+(0.1678P)^2^+85.7639P] where P=(Fo^2^+2Fc^2^)/3'
_refine_ls_weighting_scheme calc
_refine_ls_wR_factor_gt 0.3063
_refine_ls_wR_factor_ref 0.3191
_reflns_number_gt 20219
_reflns_number_total 33347
_reflns_threshold_expression F^2^>2.0\s(F^2^)
_cod_data_source_file c4cc05910g2.cif
_cod_data_source_block 3
_cod_database_code 7115677
_shelxl_res_file
;
TITL shelxl
CELL  0.71075 18.43600 18.58900 30.24400 99.06250 91.88800 117.07800
ZERR  2 0.00200 0.00200 0.00300 0.00140 0.00200 0.00300
LATT 1
SFAC C H AU B CL F N O
UNIT 329 434 12 4 2 16 24 12
OMIT     -4   2   2
OMIT     -2   3   3
OMIT     -3   2   3
OMIT     -2   2   2
OMIT      0   4   0
OMIT     -1   1   2
OMIT      3   4   0
OMIT     -2   0   2
OMIT     -1  -4   1
OMIT     -1   0   3
OMIT      1   0   3
OMIT    -3   0   1
OMIT     4   2   1
OMIT    -4   2   3
L.S. 5
FMAP 2
PLAN 5
RIGU
HTAB
BOND $H
CONF
LIST 4
TEMP -100.0
ACTA
SIZE 0.240 0.090 0.090
DFIX 1.5500 0.0200 C45 C47 C75 C76
WGHT    0.167800   85.763893
FVAR       0.15139
AU1   3    0.110791    0.329328    0.771968    11.00000    0.05226    0.05420 =
         0.09784    0.02641    0.01626    0.02317
AU10  3    0.628383    0.806168    0.709388    11.00000    0.05293    0.06224 =
         0.09583    0.01012    0.00398    0.02762
AU13  3    0.370026    0.838338    0.735800    11.00000    0.05561    0.05447 =
         0.08815    0.01471    0.01429    0.02664
AU16  3    0.407557    0.732188    0.585676    11.00000    0.07353    0.08768 =
         0.07968    0.00930    0.00172    0.03934
AU31  3   -0.163636    0.309361    0.793641    11.00000    0.05097    0.05381 =
         0.07804    0.00600   -0.00096    0.02369
AU61  3    0.018155    0.299022    0.926538    11.00000    0.07238    0.08648 =
         0.08337    0.01144    0.00080    0.03857
CL98  5    0.210860    0.266320    0.545909    10.50000    0.11984    0.20486 =
         0.33021    0.06420   -0.00320    0.08307
CL99  5    0.238961    0.146913    0.575178    10.50000    0.15599    0.26152 =
         0.21746    0.10492    0.09662    0.11825
F91   6    0.449126    0.363682    0.633590    11.00000    0.10295    0.17279 =
         0.16259    0.04663    0.00738    0.07121
F92   6    0.489642    0.347530    0.699558    11.00000    0.07865    0.19912 =
         0.13031    0.02804    0.01442    0.06775
F93   6    0.558471    0.345049    0.643425    11.00000    0.11634    0.19775 =
         0.10224    0.04429    0.01930    0.09546
F94   6    0.420137    0.239307    0.645122    11.00000    0.19376    0.17338 =
         0.18197    0.04000    0.00335    0.05737
F191  6    0.017303    0.869160    0.806203    11.00000    0.12348    0.22331 =
         0.15885    0.06204    0.03054    0.07308
F192  6    0.083675    0.887759    0.871140    11.00000    0.11994    0.21028 =
         0.16159    0.02454    0.01977    0.08616
F193  6   -0.049363    0.851823    0.868122    11.00000    0.11337    0.18030 =
         0.12059    0.04210    0.01678    0.08840
F194  6   -0.007756    0.767572    0.830168    11.00000    0.14208    0.17782 =
         0.21540    0.04167    0.07414    0.07276
O91   8    0.009640    0.337472    0.795762    11.00000    0.04019    0.06969 =
         0.09162    0.02327    0.01193    0.02942
O92   8   -0.083826    0.306356    0.841471    11.00000    0.04713    0.07429 =
         0.07420    0.00905    0.00000    0.03189
O93   8    0.041283    0.327368    0.862650    11.00000    0.06170    0.11037 =
         0.09459    0.03116    0.00967    0.04849
O191  8    0.531390    0.785647    0.666429    11.00000    0.06746    0.10309 =
         0.08963    0.01125    0.00879    0.04833
O192  8    0.469397    0.821583    0.721083    11.00000    0.05062    0.05503 =
         0.08246    0.00633    0.00242    0.02485
O193  8    0.409504    0.776922    0.651949    11.00000    0.07271    0.09521 =
         0.07334   -0.00531   -0.00140    0.05149
N2    7    0.279836    0.376202    0.742137    11.00000    0.05086    0.06310 =
         0.11701    0.02815    0.02271    0.02293
N5    7    0.208041    0.245523    0.733820    11.00000    0.06079    0.06350 =
         0.10003    0.02501    0.01519    0.02739
N32   7   -0.282169    0.268681    0.710888    11.00000    0.05146    0.06314 =
         0.08308    0.00947   -0.00207    0.02517
N35   7   -0.276833    0.366743    0.760180    11.00000    0.04333    0.05677 =
         0.08495    0.01034    0.00246    0.02090
N62   7   -0.029310    0.286097    1.020302    11.00000    0.08053    0.08674 =
         0.09533    0.01613    0.01197    0.02989
N65   7    0.036667    0.219562    1.000735    11.00000    0.09049    0.10140 =
         0.08205    0.01546    0.00608    0.04394
N102  7    0.758646    0.770206    0.749064    11.00000    0.06152    0.06013 =
         0.11978    0.00903   -0.00737    0.03003
N105  7    0.760157    0.877393    0.787443    11.00000    0.04267    0.04766 =
         0.10715    0.01597    0.00666    0.01376
N132  7    0.267422    0.922506    0.760313    11.00000    0.05576    0.06900 =
         0.11384    0.02323    0.02310    0.03667
N135  7    0.203387    0.793071    0.758233    11.00000    0.05754    0.07121 =
         0.12938    0.02848    0.02966    0.03141
N162  7    0.342391    0.656342    0.487495    11.00000    0.07798    0.07308 =
         0.08210    0.00908   -0.00032    0.02839
N165  7    0.473075    0.695588    0.502401    11.00000    0.07844    0.07097 =
         0.08658    0.00929    0.00403    0.03303
C1    1    0.200522    0.315049    0.746342    11.00000    0.04880    0.05946 =
         0.10688    0.02520    0.02354    0.02275
C3    1    0.326442    0.345123    0.723469    11.00000    0.05722    0.07442 =
         0.13847    0.03118    0.03221    0.02854
AFIX  43
H3    2    0.377499    0.373707    0.712377    11.00000   -1.20000
AFIX   0
C4    1    0.282982    0.260254    0.723863    11.00000    0.06060    0.07192 =
         0.12416    0.02585    0.01991    0.03101
AFIX  43
H4    2    0.303052    0.221215    0.718166    11.00000   -1.20000
AFIX   0
C6    1    0.302337    0.465532    0.747802    11.00000    0.04515    0.06176 =
         0.11533    0.02809    0.02538    0.01608
C7    1    0.325743    0.509823    0.793188    11.00000    0.05325    0.06462 =
         0.11481    0.02486    0.01824    0.02075
C8    1    0.350649    0.592696    0.797455    11.00000    0.06294    0.06602 =
         0.11894    0.02165    0.00915    0.02021
AFIX  43
H8    2    0.362814    0.625845    0.826716    11.00000   -1.20000
AFIX   0
C9    1    0.358409    0.628988    0.759944    11.00000    0.05921    0.07686 =
         0.12928    0.03355    0.02152    0.02784
AFIX  43
H9    2    0.379504    0.686963    0.763711    11.00000   -1.20000
AFIX   0
C10   1    0.337351    0.584810    0.720593    11.00000    0.06537    0.07380 =
         0.12490    0.03908    0.03503    0.02520
AFIX  43
H10   2    0.344339    0.612118    0.695816    11.00000   -1.20000
AFIX   0
C11   1    0.303818    0.496833    0.710657    11.00000    0.06397    0.07717 =
         0.11846    0.03531    0.03008    0.03172
C12   1    0.324481    0.473335    0.835057    11.00000    0.10429    0.09437 =
         0.12422    0.03653    0.02404    0.05232
AFIX  13
H12   2    0.294600    0.412489    0.823549    11.00000   -1.20000
AFIX   0
C13   1    0.409569    0.489084    0.855319    11.00000    0.12012    0.21146 =
         0.15641    0.06205    0.01929    0.09653
AFIX 137
H13A  2    0.443001    0.547862    0.868025    11.00000   -1.20000
H13B  2    0.436806    0.472185    0.831634    11.00000   -1.20000
H13C  2    0.402905    0.457201    0.879159    11.00000   -1.20000
AFIX   0
C14   1    0.272318    0.488481    0.868091    11.00000    0.10783    0.08959 =
         0.11564    0.03334    0.02186    0.04981
AFIX 137
H14A  2    0.225052    0.487809    0.851860    11.00000   -1.20000
H14B  2    0.304567    0.542276    0.887959    11.00000   -1.20000
H14C  2    0.253050    0.445313    0.886166    11.00000   -1.20000
AFIX   0
C15   1    0.277895    0.445758    0.662643    11.00000    0.09798    0.10187 =
         0.11755    0.02735    0.03315    0.04868
AFIX  13
H15   2    0.284226    0.395565    0.664285    11.00000   -1.20000
AFIX   0
C16   1    0.337842    0.489815    0.630912    11.00000    0.13240    0.23088 =
         0.12973    0.05062    0.04996    0.03232
AFIX 137
H16A  2    0.392596    0.523869    0.647685    11.00000   -1.20000
H16B  2    0.319879    0.524903    0.617849    11.00000   -1.20000
H16C  2    0.339731    0.449099    0.606726    11.00000   -1.20000
AFIX   0
C17   1    0.188833    0.414438    0.647315    11.00000    0.09996    0.11054 =
         0.10774    0.01360    0.03182    0.05330
AFIX 137
H17A  2    0.173517    0.375596    0.618502    11.00000   -1.20000
H17B  2    0.178971    0.460763    0.643499    11.00000   -1.20000
H17C  2    0.155750    0.386466    0.669918    11.00000   -1.20000
AFIX   0
C18   1    0.146496    0.165640    0.740304    11.00000    0.06056    0.06658 =
         0.11462    0.02722    0.01786    0.02890
C19   1    0.154796    0.148213    0.783530    11.00000    0.06921    0.07390 =
         0.11488    0.03043    0.02098    0.03723
C20   1    0.096078    0.067354    0.787854    11.00000    0.07759    0.07192 =
         0.14090    0.03575    0.02166    0.03768
AFIX  43
H20   2    0.096871    0.051597    0.816188    11.00000   -1.20000
AFIX   0
C21   1    0.037727    0.010356    0.752790    11.00000    0.09268    0.07269 =
         0.14889    0.02800    0.01212    0.03910
AFIX  43
H21   2    0.000949   -0.043347    0.757027    11.00000   -1.20000
AFIX   0
C22   1    0.034015    0.033413    0.711028    11.00000    0.08002    0.07846 =
         0.13945    0.02043    0.00917    0.03751
AFIX  43
H22   2   -0.005339   -0.004467    0.686634    11.00000   -1.20000
AFIX   0
C23   1    0.092945    0.118491    0.705541    11.00000    0.05358    0.07608 =
         0.11810    0.01350    0.01719    0.03897
C24   1    0.214635    0.207459    0.821882    11.00000    0.07785    0.08049 =
         0.11551    0.02869    0.01519    0.03494
AFIX  13
H24   2    0.253199    0.258127    0.811144    11.00000   -1.20000
AFIX   0
C25   1    0.262642    0.167868    0.839384    11.00000    0.09809    0.09874 =
         0.13644    0.02828    0.00449    0.05437
AFIX 137
H25A  2    0.281552    0.143791    0.814053    11.00000   -1.20000
H25B  2    0.227366    0.124552    0.855072    11.00000   -1.20000
H25C  2    0.310097    0.209623    0.860359    11.00000   -1.20000
AFIX   0
C26   1    0.168397    0.231571    0.859627    11.00000    0.12417    0.08858 =
         0.11568    0.04316    0.02979    0.06308
AFIX 137
H26A  2    0.116457    0.183284    0.861317    11.00000   -1.20000
H26B  2    0.157325    0.275412    0.852295    11.00000   -1.20000
H26C  2    0.202643    0.251018    0.888751    11.00000   -1.20000
AFIX   0
C27   1    0.087243    0.138295    0.659742    11.00000    0.10243    0.11412 =
         0.11843    0.02215    0.01941    0.06823
AFIX  13
H27   2    0.143052    0.177136    0.653257    11.00000   -1.20000
AFIX   0
C28   1    0.047395    0.049564    0.620096    11.00000    0.14715    0.15803 =
         0.14737   -0.00704   -0.01006    0.10117
AFIX 137
H28A  2   -0.012513    0.021508    0.618947    11.00000   -1.20000
H28B  2    0.069267    0.013496    0.628042    11.00000   -1.20000
H28C  2    0.062553    0.062746    0.590538    11.00000   -1.20000
AFIX   0
C29   1    0.032807    0.176956    0.659180    11.00000    0.13184    0.14437 =
         0.12522    0.02943    0.02449    0.09625
AFIX 137
H29A  2    0.059022    0.231047    0.679302    11.00000   -1.20000
H29B  2   -0.019423    0.141889    0.669442    11.00000   -1.20000
H29C  2    0.022717    0.183573    0.628425    11.00000   -1.20000
AFIX   0
C31   1   -0.244902    0.314138    0.751627    11.00000    0.04699    0.06439 =
         0.08497    0.00622   -0.00419    0.02487
C33   1   -0.333567    0.295044    0.694841    11.00000    0.04565    0.05677 =
         0.08847    0.00946   -0.00388    0.01620
AFIX  43
H33   2   -0.365293    0.273617    0.666083    11.00000   -1.20000
AFIX   0
C34   1   -0.332964    0.353662    0.724497    11.00000    0.06326    0.07133 =
         0.09453    0.00275   -0.01150    0.03307
AFIX  43
H34   2   -0.364498    0.381823    0.722227    11.00000   -1.20000
AFIX   0
C36   1   -0.262088    0.211089    0.683962    11.00000    0.05723    0.06045 =
         0.07542    0.01099   -0.00267    0.02564
C37   1   -0.316508    0.128878    0.673877    11.00000    0.06491    0.06109 =
         0.08639    0.00844   -0.00255    0.02208
C38   1   -0.300145    0.072339    0.646791    11.00000    0.07009    0.07488 =
         0.07939    0.00667   -0.00742    0.03295
AFIX  43
H38   2   -0.338488    0.015408    0.640568    11.00000   -1.20000
AFIX   0
C39   1   -0.226392    0.101012    0.629020    11.00000    0.07109    0.07546 =
         0.08844    0.00290   -0.00485    0.03053
AFIX  43
H39   2   -0.214306    0.062737    0.610287    11.00000   -1.20000
AFIX   0
C40   1   -0.170871    0.181305    0.637256    11.00000    0.06959    0.07469 =
         0.07823    0.00617   -0.00158    0.03196
AFIX  43
H40   2   -0.121948    0.198108    0.623197    11.00000   -1.20000
AFIX   0
C41   1   -0.182929    0.240369    0.665696    11.00000    0.05467    0.06718 =
         0.07583    0.00763   -0.00356    0.02285
C42   1   -0.403298    0.095902    0.692873    11.00000    0.06959    0.07654 =
         0.11547   -0.00160    0.01144    0.01840
AFIX  13
H42   2   -0.402676    0.141930    0.715299    11.00000   -1.20000
AFIX   0
C43   1   -0.470495    0.069251    0.657581    11.00000    0.08552    0.17960 =
         0.15050    0.01531    0.00485    0.04170
AFIX 137
H43A  2   -0.510018    0.087349    0.668673    11.00000   -1.20000
H43B  2   -0.497738    0.009049    0.648946    11.00000   -1.20000
H43C  2   -0.449094    0.093362    0.631296    11.00000   -1.20000
AFIX   0
C44   1   -0.424240    0.030893    0.712785    11.00000    0.12717    0.13143 =
         0.19077    0.05693    0.03418    0.04408
AFIX 137
H44A  2   -0.416130   -0.011594    0.693290    11.00000   -1.20000
H44B  2   -0.482032    0.008674    0.717923    11.00000   -1.20000
H44C  2   -0.389892    0.048008    0.741720    11.00000   -1.20000
AFIX   0
C45   1   -0.125378    0.334698    0.672904    11.00000    0.06684    0.06692 =
         0.12219    0.01376   -0.00068    0.01694
AFIX  13
H45   2   -0.134498    0.361444    0.702044    11.00000   -1.20000
AFIX   0
C46   1   -0.144255    0.369865    0.636197    11.00000    0.09229    0.07677 =
         0.13821    0.02559   -0.01304    0.01654
AFIX 137
H46A  2   -0.197207    0.329792    0.619020    11.00000   -1.20000
H46B  2   -0.101200    0.382807    0.616124    11.00000   -1.20000
H46C  2   -0.146855    0.420278    0.649145    11.00000   -1.20000
AFIX   0
C47   1   -0.035220    0.343608    0.678231    11.00000    0.06760    0.10732 =
         0.14799    0.01554   -0.00425    0.02222
AFIX 137
H47A  2    0.005087    0.402094    0.684619    11.00000   -1.20000
H47B  2   -0.025757    0.316319    0.650219    11.00000   -1.20000
H47C  2   -0.029546    0.317888    0.703131    11.00000   -1.20000
AFIX   0
C48   1   -0.249260    0.434126    0.799844    11.00000    0.06461    0.07008 =
         0.09555   -0.00032   -0.01001    0.03681
C49   1   -0.294826    0.425827    0.835904    11.00000    0.07819    0.07743 =
         0.10187   -0.00344   -0.00139    0.02996
C50   1   -0.265573    0.491932    0.870930    11.00000    0.10823    0.08264 =
         0.11276   -0.01257    0.01436    0.02592
AFIX  43
H50   2   -0.289759    0.486023    0.898261    11.00000   -1.20000
AFIX   0
C51   1   -0.203017    0.565452    0.867489    11.00000    0.08627    0.07998 =
         0.11474   -0.01005    0.00087    0.02745
AFIX  43
H51   2   -0.187960    0.611068    0.891518    11.00000   -1.20000
AFIX   0
C52   1   -0.159241    0.577143    0.829686    11.00000    0.09111    0.07381 =
         0.12002    0.00089    0.00189    0.04116
AFIX  43
H52   2   -0.114114    0.628998    0.828723    11.00000   -1.20000
AFIX   0
C53   1   -0.184408    0.508845    0.792621    11.00000    0.06409    0.06893 =
         0.11655    0.00207    0.00044    0.03518
C54   1   -0.366890    0.346243    0.840422    11.00000    0.08790    0.07824 =
         0.11793   -0.00202    0.00827    0.02260
AFIX  13
H54   2   -0.377657    0.304708    0.812332    11.00000   -1.20000
AFIX   0
C55   1   -0.446105    0.357141    0.845852    11.00000    0.10151    0.08834 =
         0.19688    0.00277    0.01834    0.03397
AFIX 137
H55A  2   -0.434641    0.402202    0.871214    11.00000   -1.20000
H55B  2   -0.490755    0.306005    0.851594    11.00000   -1.20000
H55C  2   -0.462259    0.370005    0.818129    11.00000   -1.20000
AFIX   0
C56   1   -0.354998    0.313294    0.878263    11.00000    0.13444    0.11500 =
         0.13269    0.01822    0.01957    0.05267
AFIX 137
H56A  2   -0.349065    0.351095    0.906287    11.00000   -1.20000
H56B  2   -0.305339    0.306633    0.876570    11.00000   -1.20000
H56C  2   -0.402468    0.259653    0.877772    11.00000   -1.20000
AFIX   0
C57   1   -0.134388    0.522876    0.754406    11.00000    0.09669    0.08299 =
         0.13235    0.01535    0.02222    0.05422
AFIX  13
H57   2   -0.164487    0.470851    0.731442    11.00000   -1.20000
AFIX   0
C58   1   -0.131299    0.591581    0.729450    11.00000    0.11031    0.08172 =
         0.13987    0.01698    0.01262    0.05181
AFIX 137
H58A  2   -0.122936    0.578811    0.697933    11.00000   -1.20000
H58B  2   -0.085900    0.644800    0.744177    11.00000   -1.20000
H58C  2   -0.183124    0.594198    0.730596    11.00000   -1.20000
AFIX   0
C59   1   -0.055437    0.530001    0.762700    11.00000    0.10153    0.15723 =
         0.15957    0.06306    0.04297    0.07954
AFIX 137
H59A  2   -0.059949    0.481105    0.773295    11.00000   -1.20000
H59B  2   -0.022016    0.579194    0.785770    11.00000   -1.20000
H59C  2   -0.029486    0.534654    0.734799    11.00000   -1.20000
AFIX   0
C61   1    0.006360    0.268049    0.986677    11.00000    0.07562    0.09437 =
         0.08655    0.01672    0.00757    0.03477
C63   1   -0.019460    0.247830    1.056455    11.00000    0.11469    0.09894 =
         0.09319    0.01623    0.01782    0.05355
AFIX  43
H63   2   -0.037984    0.253144    1.085144    11.00000   -1.20000
AFIX   0
C64   1    0.016559    0.207157    1.044680    11.00000    0.10002    0.09816 =
         0.08132    0.01255    0.00912    0.04727
AFIX  43
H64   2    0.028403    0.174163    1.061691    11.00000   -1.20000
AFIX   0
C66   1   -0.084087    0.326127    1.021978    11.00000    0.08703    0.09607 =
         0.09799    0.03027    0.02469    0.03936
C67   1   -0.156812    0.288627    1.000201    11.00000    0.09177    0.12732 =
         0.12184    0.01555    0.01259    0.05029
C68   1   -0.211727    0.321743    1.004487    11.00000    0.10291    0.13927 =
         0.10427    0.02945    0.02327    0.06145
AFIX  43
H68   2   -0.267009    0.292326    0.990807    11.00000   -1.20000
AFIX   0
C69   1   -0.179680    0.399477    1.029819    11.00000    0.14106    0.15637 =
         0.15014    0.00527   -0.01135    0.08836
AFIX  43
H69   2   -0.212164    0.427200    1.030763    11.00000   -1.20000
AFIX   0
C70   1   -0.103636    0.439392    1.053805    11.00000    0.12663    0.12871 =
         0.12058    0.02093    0.00731    0.07730
AFIX  43
H70   2   -0.086147    0.491753    1.072605    11.00000   -1.20000
AFIX   0
C71   1   -0.054113    0.405508    1.051007    11.00000    0.11090    0.10394 =
         0.10903    0.01972    0.00555    0.05668
C72   1   -0.194359    0.197565    0.969492    11.00000    0.09536    0.13522 =
         0.15573   -0.00065    0.01363    0.04565
AFIX  13
H72   2   -0.147656    0.184104    0.969242    11.00000   -1.20000
AFIX   0
C73   1   -0.263089    0.129507    0.996385    11.00000    0.20867    0.14102 =
         0.20386    0.00309    0.06604    0.02760
AFIX 137
H73A  2   -0.285123    0.157625    1.017763    11.00000   -1.20000
H73B  2   -0.236497    0.104669    1.012744    11.00000   -1.20000
H73C  2   -0.307897    0.086371    0.974396    11.00000   -1.20000
AFIX   0
C74   1   -0.208086    0.210756    0.918680    11.00000    0.14640    0.19086 =
         0.15960    0.00566    0.01601    0.07848
AFIX 137
H74A  2   -0.170704    0.267614    0.916359    11.00000   -1.20000
H74B  2   -0.264918    0.199823    0.911850    11.00000   -1.20000
H74C  2   -0.196924    0.172794    0.897156    11.00000   -1.20000
AFIX   0
C75   1    0.040556    0.445023    1.072399    11.00000    0.10856    0.09405 =
         0.13764    0.02642   -0.00734    0.05077
AFIX  13
H75   2    0.050300    0.399723    1.080445    11.00000   -1.20000
AFIX   0
C76   1    0.042403    0.501537    1.117446    11.00000    0.19188    0.12541 =
         0.14440    0.01325   -0.01111    0.08455
AFIX 137
H76A  2    0.012297    0.531595    1.111473    11.00000   -1.20000
H76B  2    0.099410    0.540858    1.129284    11.00000   -1.20000
H76C  2    0.016653    0.467367    1.139644    11.00000   -1.20000
AFIX   0
C77   1    0.097653    0.482951    1.039886    11.00000    0.11535    0.17835 =
         0.14573    0.04573   -0.00744    0.05202
AFIX 137
H77A  2    0.096161    0.533453    1.035604    11.00000   -1.20000
H77B  2    0.081214    0.444275    1.010953    11.00000   -1.20000
H77C  2    0.153455    0.496282    1.051535    11.00000   -1.20000
AFIX   0
C78   1    0.078257    0.181381    0.976907    11.00000    0.10224    0.10549 =
         0.07837    0.02228    0.01091    0.05271
C79   1    0.033629    0.103694    0.950671    11.00000    0.11852    0.10572 =
         0.07143    0.02361    0.00696    0.05229
C80   1    0.079719    0.060155    0.929307    11.00000    0.11724    0.10767 =
         0.08569    0.02880    0.01617    0.05290
AFIX  43
H80   2    0.050667    0.008666    0.909153    11.00000   -1.20000
AFIX   0
C81   1    0.156079    0.091822    0.938123    11.00000    0.12076    0.10572 =
         0.09748    0.03320    0.01604    0.05588
AFIX  43
H81   2    0.184712    0.062485    0.927171    11.00000   -1.20000
AFIX   0
C82   1    0.200555    0.175238    0.965738    11.00000    0.10638    0.11084 =
         0.10287    0.02887    0.02228    0.05528
AFIX  43
H82   2    0.258779    0.200127    0.969574    11.00000   -1.20000
AFIX   0
C83   1    0.164474    0.220344    0.986562    11.00000    0.09903    0.11275 =
         0.09808    0.01631    0.01258    0.05096
C84   1   -0.062500    0.065456    0.944267    11.00000    0.11387    0.11841 =
         0.09801    0.04402    0.00684    0.05149
AFIX  13
H84   2   -0.081904    0.098162    0.965497    11.00000   -1.20000
AFIX   0
C85   1   -0.108447   -0.032627    0.947818    11.00000    0.12851    0.12477 =
         0.13075    0.05639    0.01095    0.05405
AFIX 137
H85A  2   -0.083375   -0.040232    0.974595    11.00000   -1.20000
H85B  2   -0.102456   -0.065378    0.920814    11.00000   -1.20000
H85C  2   -0.166836   -0.050606    0.950156    11.00000   -1.20000
AFIX   0
C86   1   -0.086657    0.065204    0.891243    11.00000    0.12750    0.09572 =
         0.11182    0.04054   -0.02202    0.01380
AFIX 137
H86A  2   -0.050594    0.051942    0.872314    11.00000   -1.20000
H86B  2   -0.079909    0.119692    0.888521    11.00000   -1.20000
H86C  2   -0.143826    0.023827    0.881380    11.00000   -1.20000
AFIX   0
C87   1    0.211620    0.304455    1.016109    11.00000    0.10473    0.11553 =
         0.12583    0.00311   -0.00775    0.05611
AFIX  13
H87   2    0.173551    0.323018    1.030728    11.00000   -1.20000
AFIX   0
C88   1    0.267930    0.292220    1.053426    11.00000    0.14973    0.14840 =
         0.12369   -0.01446   -0.02033    0.09225
AFIX 137
H88A  2    0.289738    0.256470    1.038844    11.00000   -1.20000
H88B  2    0.234644    0.266882    1.076632    11.00000   -1.20000
H88C  2    0.313487    0.345904    1.067387    11.00000   -1.20000
AFIX   0
C89   1    0.259547    0.361366    0.981927    11.00000    0.13838    0.13756 =
         0.15181    0.02161   -0.00632    0.03601
AFIX 137
H89A  2    0.249920    0.327301    0.951955    11.00000   -1.20000
H89B  2    0.318422    0.390033    0.992433    11.00000   -1.20000
H89C  2    0.239873    0.401881    0.980299    11.00000   -1.20000
AFIX   0
C91   1   -0.009002    0.324653    0.832379    11.00000    0.04538    0.05873 =
         0.08827    0.01715    0.00778    0.02214
C98   1    0.288937    0.251862    0.564847    10.50000    0.10621    0.24359 =
         0.11799    0.06522    0.06477    0.10646
AFIX  23
H98A  2    0.319394    0.291846    0.592959    10.50000   -1.20000
H98B  2    0.327410    0.257511    0.541974    10.50000   -1.20000
AFIX   0
C101  1    0.719982    0.820837    0.750524    11.00000    0.05007    0.05721 =
         0.10981    0.01111   -0.00119    0.02354
C103  1    0.814930    0.797527    0.782465    11.00000    0.06715    0.06637 =
         0.12070    0.00660   -0.01221    0.03599
AFIX  43
H103  2    0.849762    0.774131    0.788214    11.00000   -1.20000
AFIX   0
C104  1    0.816875    0.867203    0.809064    11.00000    0.05848    0.05748 =
         0.11923    0.00891   -0.00847    0.02538
AFIX  43
H104  2    0.851063    0.899552    0.836309    11.00000   -1.20000
AFIX   0
C106  1    0.739078    0.700399    0.712289    11.00000    0.05848    0.05906 =
         0.11620    0.01177   -0.00394    0.02777
C107  1    0.790621    0.709882    0.680895    11.00000    0.06856    0.05582 =
         0.12402    0.01499    0.00587    0.02818
C108  1    0.773034    0.640036    0.646147    11.00000    0.08135    0.07030 =
         0.14465    0.00521    0.01764    0.02828
AFIX  43
H108  2    0.810238    0.644161    0.624499    11.00000   -1.20000
AFIX   0
C109  1    0.702300    0.566868    0.644025    11.00000    0.08881    0.06505 =
         0.15173    0.00182    0.01933    0.02823
AFIX  43
H109  2    0.686042    0.523534    0.618532    11.00000   -1.20000
AFIX   0
C110  1    0.654036    0.557278    0.680613    11.00000    0.04734    0.05938 =
         0.13696    0.00421   -0.00092    0.02039
AFIX  43
H110  2    0.611425    0.504049    0.681773    11.00000   -1.20000
AFIX   0
C111  1    0.667270    0.623957    0.715141    11.00000    0.07155    0.05589 =
         0.13520    0.01113    0.00738    0.02682
C112  1    0.868913    0.791179    0.679227    11.00000    0.07423    0.06452 =
         0.13524    0.01936    0.00617    0.02291
AFIX  13
H112  2    0.871756    0.835896    0.703550    11.00000   -1.20000
AFIX   0
C113  1    0.943833    0.785072    0.684151    11.00000    0.07549    0.10368 =
         0.17715    0.05380    0.01802    0.03200
AFIX 137
H11A  2    0.982354    0.818315    0.665038    11.00000   -1.20000
H11B  2    0.931814    0.727417    0.675041    11.00000   -1.20000
H11C  2    0.968272    0.805331    0.715721    11.00000   -1.20000
AFIX   0
C114  1    0.867841    0.817634    0.631421    11.00000    0.12232    0.10719 =
         0.16548    0.05216   -0.00309    0.02987
AFIX 137
H11D  2    0.841085    0.768228    0.607634    11.00000   -1.20000
H11E  2    0.924271    0.851467    0.625585    11.00000   -1.20000
H11F  2    0.837513    0.849400    0.631784    11.00000   -1.20000
AFIX   0
C115  1    0.617878    0.615234    0.752908    11.00000    0.08380    0.05405 =
         0.14346    0.01448    0.01945    0.03711
AFIX  13
H115  2    0.637106    0.671709    0.771236    11.00000   -1.20000
AFIX   0
C116  1    0.636976    0.562839    0.784495    11.00000    0.12445    0.13686 =
         0.18409    0.07017    0.04971    0.08757
AFIX 137
H11G  2    0.696433    0.586587    0.792127    11.00000   -1.20000
H11H  2    0.615028    0.505703    0.768466    11.00000   -1.20000
H11I  2    0.611145    0.564187    0.812207    11.00000   -1.20000
AFIX   0
C117  1    0.525859    0.584181    0.731320    11.00000    0.08193    0.11176 =
         0.19327    0.04526    0.02330    0.04559
AFIX 137
H11J  2    0.500618    0.525045    0.718756    11.00000   -1.20000
H11K  2    0.526289    0.614062    0.707289    11.00000   -1.20000
H11L  2    0.494246    0.594394    0.754678    11.00000   -1.20000
AFIX   0
C118  1    0.734117    0.940136    0.801844    11.00000    0.05287    0.05526 =
         0.11248    0.00612   -0.00093    0.02227
C119  1    0.784647    1.018255    0.793625    11.00000    0.06488    0.06385 =
         0.12886    0.01033    0.00514    0.02757
C120  1    0.758335    1.079263    0.811333    11.00000    0.07811    0.07085 =
         0.16182    0.01193    0.01840    0.03821
AFIX  43
H120  2    0.792013    1.134823    0.808788    11.00000   -1.20000
AFIX   0
C121  1    0.692005    1.062322    0.830269    11.00000    0.09621    0.08911 =
         0.20385    0.02107    0.04377    0.04549
AFIX  43
H121  2    0.671015    1.100678    0.835408    11.00000   -1.20000
AFIX   0
C122  1    0.649886    0.980933    0.843670    11.00000    0.07170    0.08256 =
         0.14060   -0.00029    0.01069    0.03061
AFIX  43
H122  2    0.609357    0.969991    0.863839    11.00000   -1.20000
AFIX   0
C123  1    0.671329    0.923324    0.826156    11.00000    0.05157    0.06982 =
         0.11230   -0.00222   -0.00042    0.01739
C124  1    0.853255    1.035593    0.766385    11.00000    0.05855    0.06378 =
         0.13546    0.02068    0.00953    0.03405
AFIX  13
H124  2    0.878054    0.999671    0.772474    11.00000   -1.20000
AFIX   0
C125  1    0.921335    1.124448    0.777625    11.00000    0.08561    0.06996 =
         0.15353    0.00791    0.01701    0.02575
AFIX 137
H12A  2    0.942852    1.138381    0.809572    11.00000   -1.20000
H12B  2    0.899299    1.161399    0.771496    11.00000   -1.20000
H12C  2    0.965593    1.130651    0.759029    11.00000   -1.20000
AFIX   0
C126  1    0.821386    1.011520    0.713371    11.00000    0.08240    0.10243 =
         0.13344    0.01545    0.00983    0.02730
AFIX 137
H12D  2    0.796525    1.045632    0.706208    11.00000   -1.20000
H12E  2    0.780459    0.953304    0.705631    11.00000   -1.20000
H12F  2    0.867762    1.020962    0.695984    11.00000   -1.20000
AFIX   0
C127  1    0.628985    0.840277    0.839247    11.00000    0.05335    0.08257 =
         0.16053    0.02810    0.01538    0.01996
AFIX  13
H127  2    0.644868    0.801307    0.820739    11.00000   -1.20000
AFIX   0
C128  1    0.648471    0.844213    0.889149    11.00000    0.09183    0.16459 =
         0.17662    0.06168    0.00099    0.01774
AFIX  33
H12G  2    0.619588    0.788856    0.895976    11.00000   -1.20000
H12H  2    0.707726    0.865729    0.896422    11.00000   -1.20000
H12I  2    0.630643    0.880587    0.907173    11.00000   -1.20000
AFIX   0
C129  1    0.529153    0.800931    0.834419    11.00000    0.06190    0.09913 =
         0.17007    0.03664    0.01016    0.01951
AFIX 137
H12J  2    0.506521    0.773819    0.803043    11.00000   -1.20000
H12K  2    0.514000    0.844860    0.843285    11.00000   -1.20000
H12L  2    0.507027    0.760502    0.854034    11.00000   -1.20000
AFIX   0
C131  1    0.275171    0.851384    0.753173    11.00000    0.05598    0.06648 =
         0.09060    0.02018    0.02055    0.03216
C133  1    0.187383    0.905438    0.771180    11.00000    0.05770    0.07736 =
         0.15828    0.02973    0.03541    0.03801
AFIX  43
H133  2    0.165055    0.942654    0.776508    11.00000   -1.20000
AFIX   0
C134  1    0.151038    0.825568    0.772169    11.00000    0.06257    0.07828 =
         0.17544    0.03708    0.04878    0.03741
AFIX  43
H134  2    0.098092    0.795457    0.780923    11.00000   -1.20000
AFIX   0
C136  1    0.328782    1.002139    0.756756    11.00000    0.06081    0.06327 =
         0.10899    0.01692    0.02269    0.03586
C137  1    0.325389    1.029168    0.717920    11.00000    0.06546    0.07064 =
         0.11284    0.02099    0.01984    0.03755
C138  1    0.388299    1.110356    0.716412    11.00000    0.06468    0.07515 =
         0.11443    0.02718    0.01635    0.02939
AFIX  43
H138  2    0.391401    1.132187    0.689762    11.00000   -1.20000
AFIX   0
C139  1    0.442900    1.155337    0.753093    11.00000    0.07214    0.07106 =
         0.11776    0.02420    0.01405    0.02876
AFIX  43
H139  2    0.478770    1.211508    0.752786    11.00000   -1.20000
AFIX   0
C140  1    0.450157    1.127234    0.789212    11.00000    0.07981    0.07545 =
         0.11722    0.01961    0.00814    0.03411
AFIX  43
H140  2    0.494579    1.159462    0.812342    11.00000   -1.20000
AFIX   0
C141  1    0.390104    1.047775    0.792725    11.00000    0.07252    0.06755 =
         0.11716    0.01833    0.01108    0.03999
C142  1    0.262996    0.977108    0.675571    11.00000    0.06253    0.09370 =
         0.11799    0.01395    0.01277    0.03221
AFIX  13
H142  2    0.216027    0.931445    0.685896    11.00000   -1.20000
AFIX   0
C143  1    0.226063    1.027367    0.653395    11.00000    0.16122    0.15194 =
         0.14010    0.00146   -0.01666    0.10184
AFIX  33
H14D  2    0.205234    1.053729    0.676588    11.00000   -1.20000
H14E  2    0.269081    1.069620    0.640118    11.00000   -1.20000
H14F  2    0.181131    0.989701    0.629826    11.00000   -1.20000
AFIX   0
C144  1    0.293331    0.938771    0.640789    11.00000    0.07720    0.10705 =
         0.13735   -0.00699    0.00569    0.03208
AFIX 137
H14G  2    0.327848    0.919092    0.654766    11.00000   -1.20000
H14H  2    0.325776    0.979072    0.622715    11.00000   -1.20000
H14I  2    0.246919    0.892178    0.621322    11.00000   -1.20000
AFIX   0
C145  1    0.392606    1.015613    0.837293    11.00000    0.11150    0.11642 =
         0.12497    0.04257    0.02306    0.07035
AFIX  13
H145  2    0.356285    0.954702    0.830558    11.00000   -1.20000
AFIX   0
C146  1    0.359467    1.050121    0.871418    11.00000    0.15080    0.21416 =
         0.13955    0.02809    0.02227    0.11969
AFIX 137
H14J  2    0.400918    1.106232    0.885078    11.00000   -1.20000
H14K  2    0.343574    1.016273    0.894650    11.00000   -1.20000
H14L  2    0.311169    1.051535    0.857943    11.00000   -1.20000
AFIX   0
C147  1    0.471106    1.029066    0.851993    11.00000    0.14414    0.29382 =
         0.14414    0.07698    0.02845    0.14273
AFIX 137
H14M  2    0.466970    0.982970    0.865519    11.00000   -1.20000
H14N  2    0.498603    1.080292    0.874490    11.00000   -1.20000
H14O  2    0.502868    1.033383    0.826291    11.00000   -1.20000
AFIX   0
C148  1    0.178589    0.703587    0.752391    11.00000    0.04672    0.06704 =
         0.12402    0.03118    0.02944    0.02564
C149  1    0.156942    0.657232    0.711900    11.00000    0.07276    0.07054 =
         0.12595    0.02768    0.02310    0.03905
C150  1    0.135757    0.572603    0.711393    11.00000    0.07818    0.06822 =
         0.13226    0.02688    0.01855    0.03529
AFIX  43
H150  2    0.114706    0.534567    0.683509    11.00000   -1.20000
AFIX   0
C151  1    0.144266    0.545146    0.748123    11.00000    0.10143    0.09131 =
         0.13337    0.03026    0.01533    0.05256
AFIX  43
H151  2    0.136126    0.490439    0.746290    11.00000   -1.20000
AFIX   0
C152  1    0.164953    0.597710    0.788344    11.00000    0.05596    0.07713 =
         0.13008    0.03777    0.02372    0.02733
AFIX  43
H152  2    0.163500    0.576047    0.814921    11.00000   -1.20000
AFIX   0
C153  1    0.188653    0.682982    0.793444    11.00000    0.07195    0.07788 =
         0.12770    0.03628    0.02617    0.03195
C154  1    0.149552    0.682603    0.670451    11.00000    0.09305    0.09153 =
         0.12702    0.03614    0.02287    0.04822
AFIX  13
H154  2    0.166830    0.742962    0.676417    11.00000   -1.20000
AFIX   0
C155  1    0.052194    0.630449    0.648172    11.00000    0.09525    0.15499 =
         0.14804    0.05888    0.01890    0.04842
AFIX 137
H15A  2    0.019968    0.653135    0.664644    11.00000   -1.20000
H15B  2    0.030991    0.572394    0.650256    11.00000   -1.20000
H15C  2    0.048044    0.634973    0.616440    11.00000   -1.20000
AFIX   0
C156  1    0.197152    0.663987    0.636775    11.00000    0.08529    0.13470 =
         0.12578    0.02139    0.01678    0.04186
AFIX 137
H15D  2    0.188260    0.607505    0.635441    11.00000   -1.20000
H15E  2    0.255592    0.702472    0.645221    11.00000   -1.20000
H15F  2    0.179408    0.669548    0.607163    11.00000   -1.20000
AFIX   0
C157  1    0.221314    0.739695    0.838142    11.00000    0.11325    0.10595 =
         0.13002    0.02614    0.02211    0.03645
AFIX  13
H157  2    0.234785    0.796613    0.834079    11.00000   -1.20000
AFIX   0
C158  1    0.150951    0.710616    0.868210    11.00000    0.11472    0.19525 =
         0.12966    0.02147    0.02552    0.03771
AFIX 137
H15G  2    0.173912    0.730627    0.900023    11.00000   -1.20000
H15H  2    0.121080    0.650300    0.862016    11.00000   -1.20000
H15I  2    0.113312    0.732513    0.861625    11.00000   -1.20000
AFIX   0
C159  1    0.294383    0.740621    0.856497    11.00000    0.11229    0.16375 =
         0.15337    0.03641    0.01153    0.04229
AFIX 137
H15J  2    0.341134    0.795136    0.857908    11.00000   -1.20000
H15K  2    0.304012    0.698966    0.837232    11.00000   -1.20000
H15L  2    0.288018    0.728395    0.886914    11.00000   -1.20000
AFIX   0
C161  1    0.407461    0.690058    0.520983    11.00000    0.07806    0.07301 =
         0.07936    0.00772    0.00135    0.03279
C163  1    0.367825    0.638509    0.447757    11.00000    0.08474    0.07244 =
         0.08187    0.01074   -0.00047    0.03519
AFIX  43
H163  2    0.335243    0.614124    0.419293    11.00000   -1.20000
AFIX   0
C164  1    0.453294    0.663520    0.456962    11.00000    0.07810    0.06030 =
         0.08584    0.00964    0.00335    0.02819
AFIX  43
H164  2    0.489004    0.658941    0.436041    11.00000   -1.20000
AFIX   0
C166  1    0.263586    0.646081    0.493264    11.00000    0.07981    0.09683 =
         0.09511    0.01439   -0.00079    0.03741
C167  1    0.257191    0.721351    0.495391    11.00000    0.09436    0.09834 =
         0.09328    0.00817   -0.00304    0.04098
C168  1    0.169108    0.703997    0.493246    11.00000    0.09327    0.10908 =
         0.14792    0.03057    0.00174    0.04518
AFIX  43
H168  2    0.156713    0.747198    0.489605    11.00000   -1.20000
AFIX   0
C169  1    0.107528    0.631356    0.496174    11.00000    0.08959    0.11356 =
         0.18937    0.03936    0.01085    0.04491
AFIX  43
H169  2    0.055321    0.627152    0.501367    11.00000   -1.20000
AFIX   0
C170  1    0.118749    0.560148    0.491651    11.00000    0.08154    0.10956 =
         0.20544    0.04150    0.01394    0.04050
AFIX  43
H170  2    0.072935    0.507282    0.489292    11.00000   -1.20000
AFIX   0
C171  1    0.200683    0.568793    0.490665    11.00000    0.07898    0.09844 =
         0.13545    0.02015    0.00241    0.03259
C172  1    0.318566    0.797765    0.491889    11.00000    0.08507    0.09582 =
         0.11525    0.01669   -0.00328    0.04009
AFIX  13
H172  2    0.370693    0.800967    0.505012    11.00000   -1.20000
AFIX   0
C173  1    0.332871    0.817684    0.447536    11.00000    0.13655    0.13755 =
         0.13679    0.04181    0.02079    0.08174
AFIX 137
H17D  2    0.284952    0.819597    0.433926    11.00000   -1.20000
H17E  2    0.342026    0.775485    0.428484    11.00000   -1.20000
H17F  2    0.381315    0.871449    0.450182    11.00000   -1.20000
AFIX   0
C174  1    0.310514    0.873269    0.521062    11.00000    0.09234    0.10435 =
         0.17586    0.00412    0.02739    0.02764
AFIX 137
H17G  2    0.302583    0.864446    0.552018    11.00000   -1.20000
H17H  2    0.263397    0.876754    0.507615    11.00000   -1.20000
H17I  2    0.360648    0.924685    0.521356    11.00000   -1.20000
AFIX   0
C175  1    0.214511    0.497154    0.487135    11.00000    0.09286    0.10384 =
         0.15854    0.01701   -0.00701    0.04595
AFIX  13
H175  2    0.271308    0.516948    0.478386    11.00000   -1.20000
AFIX   0
C176  1    0.170916    0.415730    0.462246    11.00000    0.20803    0.11710 =
         0.15135    0.01787    0.03402    0.03365
AFIX  33
H17J  2    0.199330    0.384268    0.468559    11.00000   -1.20000
H17K  2    0.115329    0.389695    0.470962    11.00000   -1.20000
H17L  2    0.167859    0.416765    0.429958    11.00000   -1.20000
AFIX   0
C177  1    0.220851    0.478173    0.532072    11.00000    0.36886    0.14952 =
         0.15705    0.00977   -0.00996    0.16096
AFIX  33
H17M  2    0.250482    0.529595    0.554246    11.00000   -1.20000
H17N  2    0.165709    0.446458    0.540309    11.00000   -1.20000
H17O  2    0.250584    0.445818    0.531602    11.00000   -1.20000
AFIX   0
C178  1    0.555514    0.744564    0.523852    11.00000    0.07886    0.07455 =
         0.08847   -0.00147    0.00395    0.03602
C179  1    0.588051    0.821651    0.520890    11.00000    0.09791    0.07769 =
         0.12756    0.01418   -0.00482    0.03347
C180  1    0.680670    0.873669    0.541664    11.00000    0.11226    0.10009 =
         0.21113    0.03427   -0.04264    0.02328
AFIX  43
H180  2    0.711741    0.929628    0.539073    11.00000   -1.20000
AFIX   0
C181  1    0.711143    0.839345    0.561269    11.00000    0.12985    0.12136 =
         0.30704    0.06900   -0.07458    0.01946
AFIX  43
H181  2    0.765953    0.872095    0.575325    11.00000   -1.20000
AFIX   0
C182  1    0.672106    0.754952    0.564963    11.00000    0.09082    0.11127 =
         0.17896    0.03676   -0.02690    0.02656
AFIX  43
H182  2    0.700833    0.731519    0.578951    11.00000   -1.20000
AFIX   0
C183  1    0.591282    0.708950    0.547470    11.00000    0.08813    0.07895 =
         0.12462    0.01092   -0.00769    0.03532
C184  1    0.555133    0.867416    0.494381    11.00000    0.09469    0.08536 =
         0.12952    0.02259   -0.00309    0.03683
AFIX  13
H184  2    0.496571    0.827953    0.482762    11.00000   -1.20000
AFIX   0
C185  1    0.589821    0.898181    0.460805    11.00000    0.14369    0.09947 =
         0.14053    0.02938    0.01654    0.05045
AFIX 137
H18J  2    0.601102    0.857977    0.441304    11.00000   -1.20000
H18K  2    0.641435    0.948287    0.472024    11.00000   -1.20000
H18L  2    0.553309    0.911682    0.443548    11.00000   -1.20000
AFIX   0
C186  1    0.554369    0.936024    0.532244    11.00000    0.15797    0.09000 =
         0.13695    0.03286    0.01535    0.06022
AFIX 137
H18A  2    0.542958    0.974382    0.518162    11.00000   -1.20000
H18B  2    0.607954    0.966101    0.550617    11.00000   -1.20000
H18C  2    0.511722    0.910153    0.551442    11.00000   -1.20000
AFIX   0
C187  1    0.546798    0.616836    0.550600    11.00000    0.09374    0.08136 =
         0.14957    0.02222    0.00066    0.03769
AFIX  13
H187  2    0.491569    0.588198    0.532415    11.00000   -1.20000
AFIX   0
C188  1    0.598818    0.574449    0.535656    11.00000    0.08397    0.07633 =
         0.15535    0.01768    0.00380    0.02949
AFIX 137
H18D  2    0.656920    0.615364    0.540218    11.00000   -1.20000
H18E  2    0.582534    0.548663    0.503653    11.00000   -1.20000
H18F  2    0.590260    0.532219    0.553542    11.00000   -1.20000
AFIX   0
C189  1    0.538889    0.613135    0.600809    11.00000    0.08770    0.09577 =
         0.15258    0.02674    0.00076    0.03736
AFIX 137
H18G  2    0.577795    0.596341    0.612566    11.00000   -1.20000
H18H  2    0.482888    0.573104    0.604113    11.00000   -1.20000
H18I  2    0.550949    0.667603    0.617709    11.00000   -1.20000
AFIX   0
C191  1    0.471352    0.798017    0.680744    11.00000    0.05799    0.05516 =
         0.08186    0.00936    0.00271    0.02597
B91   4    0.489878    0.331574    0.657860    11.00000    0.10872    0.15853 =
         0.12668    0.03384    0.02120    0.08074
B191  4    0.016010    0.860692    0.847957    11.00000    0.10814    0.17123 =
         0.14571    0.04061    0.02978    0.07613
HKLF 4
 
REM  shelxl
REM R1 =  0.1043 for   20219 Fo > 4sig(Fo)  and  0.1382 for all   33347 data
REM   1854 parameters refined using   1583 restraints
 
END  
     
WGHT      0.1677     85.7522 

REM Instructions for potential hydrogen bonds
HTAB C3 F92
EQIV $1 x-1, y, z
HTAB C33 F93_$1
HTAB C34 F92_$1
HTAB C34 F93_$1
EQIV $2 -x, -y+1, -z+2
HTAB C64 F193_$2
HTAB C98 F91
EQIV $3 x+1, y, z
HTAB C104 F193_$3
HTAB C134 F191
HTAB C134 F194
EQIV $4 -x+1, -y+1, -z+1
HTAB C164 F91_$4
HTAB C164 F93_$4

REM Highest difference peak  6.247,  deepest hole -2.426,  1-sigma level  0.251
Q1    1   0.1073  0.3068  0.7391  11.00000  0.05    6.25
Q2    1   0.0581  0.3274  0.9018  11.00000  0.05    4.43
Q3    1   0.6335  0.8291  0.7415  11.00000  0.05    3.73
Q4    1  -0.1609  0.3321  0.7669  11.00000  0.05    3.64
Q5    1   0.3655  0.8141  0.7592  11.00000  0.05    3.34
;

loop_
_symmetry_equiv_pos_site_id
_symmetry_equiv_pos_as_xyz
1 +X,+Y,+Z
2 -X,-Y,-Z

loop_
_atom_site_label
_atom_site_type_symbol
_atom_site_fract_x
_atom_site_fract_y
_atom_site_fract_z
_atom_site_U_iso_or_equiv
_atom_site_adp_type
_atom_site_occupancy
_atom_site_site_symmetry_order
_atom_site_calc_flag
_atom_site_refinement_flags_posn
_atom_site_refinement_flags_adp
_atom_site_refinement_flags_occupancy
Au1 Au 0.11079(4) 0.32933(4) 0.77197(3) 0.0671(2) Uani 1 1 d . U .
Au10 Au 0.62838(4) 0.80617(5) 0.70939(3) 0.0708(2) Uani 1 1 d . U .
Au13 Au 0.37003(4) 0.83834(4) 0.73580(3) 0.0654(2) Uani 1 1 d . U .
Au16 Au 0.40756(5) 0.73219(6) 0.58568(3) 0.0806(3) Uani 1 1 d . U .
Au31 Au -0.16364(4) 0.30936(4) 0.79364(3) 0.0623(2) Uani 1 1 d . U .
Au61 Au 0.01815(5) 0.29902(6) 0.92654(3) 0.0810(3) Uani 1 1 d . U .
Cl98 Cl 0.2109(14) 0.2663(18) 0.5459(12) 0.215(12) Uani 0.5 1 d . U P
Cl99 Cl 0.2390(15) 0.1469(19) 0.5752(9) 0.194(10) Uani 0.5 1 d . U P
F91 F 0.4491(10) 0.3637(13) 0.6336(7) 0.142(5) Uani 1 1 d . U .
F92 F 0.4896(9) 0.3475(13) 0.6996(6) 0.135(5) Uani 1 1 d . U .
F93 F 0.5585(10) 0.3450(12) 0.6434(5) 0.128(5) Uani 1 1 d . U .
F94 F 0.4201(17) 0.2393(16) 0.6451(8) 0.194(8) Uani 1 1 d . U .
F191 F 0.0173(12) 0.8692(16) 0.8062(7) 0.168(6) Uani 1 1 d . U .
F192 F 0.0837(12) 0.8878(15) 0.8711(7) 0.162(6) Uani 1 1 d . U .
F193 F -0.0494(10) 0.8518(12) 0.8681(5) 0.129(5) Uani 1 1 d . U .
F194 F -0.0078(13) 0.7676(15) 0.8302(8) 0.177(7) Uani 1 1 d . U .
O91 O 0.0096(7) 0.3375(8) 0.7958(4) 0.065(3) Uani 1 1 d . U .
O92 O -0.0838(7) 0.3064(8) 0.8415(4) 0.065(3) Uani 1 1 d . U .
O93 O 0.0413(8) 0.3274(10) 0.8626(5) 0.084(4) Uani 1 1 d . U .
O191 O 0.5314(9) 0.7856(10) 0.6664(5) 0.084(4) Uani 1 1 d . U .
O192 O 0.4694(7) 0.8216(7) 0.7211(4) 0.064(3) Uani 1 1 d . U .
O193 O 0.4095(8) 0.7769(9) 0.6519(4) 0.078(4) Uani 1 1 d . U .
N2 N 0.2798(9) 0.3762(10) 0.7421(6) 0.077(4) Uani 1 1 d . U .
N5 N 0.2080(10) 0.2455(10) 0.7338(6) 0.074(4) Uani 1 1 d . U .
N32 N -0.2822(9) 0.2687(9) 0.7109(5) 0.067(3) Uani 1 1 d . U .
N35 N -0.2768(8) 0.3667(9) 0.7602(5) 0.063(3) Uani 1 1 d . U .
N62 N -0.0293(12) 0.2861(12) 1.0203(7) 0.091(4) Uani 1 1 d . U .
N65 N 0.0367(12) 0.2196(13) 1.0007(6) 0.092(4) Uani 1 1 d . U .
N102 N 0.7586(10) 0.7702(10) 0.7491(7) 0.081(4) Uani 1 1 d . U .
N105 N 0.7602(8) 0.8774(9) 0.7874(6) 0.069(3) Uani 1 1 d . U .
N132 N 0.2674(9) 0.9225(10) 0.7603(6) 0.076(4) Uani 1 1 d . U .
N135 N 0.2034(10) 0.7931(11) 0.7582(7) 0.084(4) Uani 1 1 d . U .
N162 N 0.3424(11) 0.6563(11) 0.4875(6) 0.081(4) Uani 1 1 d . U .
N165 N 0.4731(11) 0.6956(11) 0.5024(6) 0.080(4) Uani 1 1 d . U .
C1 C 0.2005(11) 0.3150(12) 0.7463(7) 0.071(5) Uani 1 1 d . U .
C3 C 0.3264(13) 0.3451(13) 0.7235(9) 0.089(6) Uani 1 1 d . U .
H3 H 0.3775 0.3737 0.7124 0.107 Uiso 1 1 calc R U .
C4 C 0.2830(12) 0.2603(13) 0.7239(8) 0.084(6) Uani 1 1 d . U .
H4 H 0.3031 0.2212 0.7182 0.101 Uiso 1 1 calc R U .
C6 C 0.3023(11) 0.4655(12) 0.7478(8) 0.076(4) Uani 1 1 d . U .
C7 C 0.3257(12) 0.5098(13) 0.7932(8) 0.079(4) Uani 1 1 d . U .
C8 C 0.3506(13) 0.5927(13) 0.7975(9) 0.086(5) Uani 1 1 d . U .
H8 H 0.3628 0.6258 0.8267 0.103 Uiso 1 1 calc R U .
C9 C 0.3584(13) 0.6290(15) 0.7599(9) 0.088(5) Uani 1 1 d . U .
H9 H 0.3795 0.6870 0.7637 0.106 Uiso 1 1 calc R U .
C10 C 0.3374(13) 0.5848(14) 0.7206(9) 0.088(5) Uani 1 1 d . U .
H10 H 0.3443 0.6121 0.6958 0.105 Uiso 1 1 calc R U .
C11 C 0.3038(13) 0.4968(14) 0.7107(9) 0.085(4) Uani 1 1 d . U .
C12 C 0.3245(17) 0.4733(17) 0.8351(9) 0.103(6) Uani 1 1 d . U .
H12 H 0.2946 0.4125 0.8235 0.124 Uiso 1 1 calc R U .
C13 C 0.410(2) 0.489(3) 0.8553(12) 0.152(12) Uani 1 1 d . U .
H13A H 0.4430 0.5479 0.8680 0.182 Uiso 1 1 calc R U .
H13B H 0.4368 0.4722 0.8316 0.182 Uiso 1 1 calc R U .
H13C H 0.4029 0.4572 0.8792 0.182 Uiso 1 1 calc R U .
C14 C 0.2723(17) 0.4885(16) 0.8681(9) 0.101(7) Uani 1 1 d . U .
H14A H 0.2251 0.4878 0.8519 0.121 Uiso 1 1 calc R U .
H14B H 0.3046 0.5423 0.8880 0.121 Uiso 1 1 calc R U .
H14C H 0.2531 0.4453 0.8862 0.121 Uiso 1 1 calc R U .
C15 C 0.2779(16) 0.4458(17) 0.6626(9) 0.104(6) Uani 1 1 d . U .
H15 H 0.2842 0.3956 0.6643 0.124 Uiso 1 1 calc R U .
C16 C 0.338(2) 0.490(3) 0.6309(12) 0.182(16) Uani 1 1 d . U .
H16A H 0.3926 0.5239 0.6477 0.219 Uiso 1 1 calc R U .
H16B H 0.3199 0.5249 0.6178 0.219 Uiso 1 1 calc R U .
H16C H 0.3397 0.4491 0.6067 0.219 Uiso 1 1 calc R U .
C17 C 0.1888(16) 0.4144(17) 0.6473(9) 0.105(7) Uani 1 1 d . U .
H17A H 0.1735 0.3756 0.6185 0.126 Uiso 1 1 calc R U .
H17B H 0.1790 0.4608 0.6435 0.126 Uiso 1 1 calc R U .
H17C H 0.1557 0.3865 0.6699 0.126 Uiso 1 1 calc R U .
C18 C 0.1465(12) 0.1656(13) 0.7403(8) 0.080(4) Uani 1 1 d . U .
C19 C 0.1548(13) 0.1482(13) 0.7835(8) 0.083(4) Uani 1 1 d . U .
C20 C 0.0961(14) 0.0674(14) 0.7879(10) 0.094(5) Uani 1 1 d . U .
H20 H 0.0969 0.0516 0.8162 0.112 Uiso 1 1 calc R U .
C21 C 0.0377(16) 0.0104(16) 0.7528(10) 0.104(6) Uani 1 1 d . U .
H21 H 0.0009 -0.0433 0.7570 0.125 Uiso 1 1 calc R U .
C22 C 0.0340(15) 0.0334(15) 0.7110(10) 0.099(6) Uani 1 1 d . U .
H22 H -0.0053 -0.0045 0.6866 0.119 Uiso 1 1 calc R U .
C23 C 0.0929(12) 0.1185(13) 0.7055(8) 0.080(4) Uani 1 1 d . U .
C24 C 0.2146(14) 0.2075(15) 0.8219(9) 0.091(5) Uani 1 1 d . U .
H24 H 0.2532 0.2581 0.8111 0.109 Uiso 1 1 calc R U .
C25 C 0.2626(17) 0.1679(17) 0.8394(10) 0.107(7) Uani 1 1 d . U .
H25A H 0.2816 0.1438 0.8141 0.129 Uiso 1 1 calc R U .
H25B H 0.2274 0.1246 0.8551 0.129 Uiso 1 1 calc R U .
H25C H 0.3101 0.2096 0.8604 0.129 Uiso 1 1 calc R U .
C26 C 0.1684(17) 0.2316(16) 0.8596(9) 0.101(6) Uani 1 1 d . U .
H26A H 0.1165 0.1833 0.8613 0.121 Uiso 1 1 calc R U .
H26B H 0.1573 0.2754 0.8523 0.121 Uiso 1 1 calc R U .
H26C H 0.2026 0.2510 0.8888 0.121 Uiso 1 1 calc R U .
C27 C 0.0872(17) 0.1383(18) 0.6597(9) 0.105(6) Uani 1 1 d . U .
H27 H 0.1431 0.1771 0.6533 0.125 Uiso 1 1 calc R U .
C28 C 0.047(2) 0.050(2) 0.6201(11) 0.144(11) Uani 1 1 d . U .
H28A H -0.0125 0.0215 0.6189 0.173 Uiso 1 1 calc R U .
H28B H 0.0693 0.0135 0.6280 0.173 Uiso 1 1 calc R U .
H28C H 0.0626 0.0627 0.5905 0.173 Uiso 1 1 calc R U .
C29 C 0.033(2) 0.177(2) 0.6592(10) 0.121(8) Uani 1 1 d . U .
H29A H 0.0590 0.2310 0.6793 0.145 Uiso 1 1 calc R U .
H29B H -0.0194 0.1419 0.6694 0.145 Uiso 1 1 calc R U .
H29C H 0.0227 0.1836 0.6284 0.145 Uiso 1 1 calc R U .
C31 C -0.2449(11) 0.3141(12) 0.7516(7) 0.067(4) Uani 1 1 d . U .
C33 C -0.3336(11) 0.2950(11) 0.6948(7) 0.068(4) Uani 1 1 d . U .
H33 H -0.3653 0.2736 0.6661 0.081 Uiso 1 1 calc R U .
C34 C -0.3330(12) 0.3537(13) 0.7245(7) 0.078(5) Uani 1 1 d . U .
H34 H -0.3645 0.3818 0.7222 0.093 Uiso 1 1 calc R U .
C36 C -0.2621(11) 0.2111(11) 0.6840(6) 0.066(4) Uani 1 1 d . U .
C37 C -0.3165(12) 0.1289(12) 0.6739(7) 0.075(4) Uani 1 1 d . U .
C38 C -0.3001(13) 0.0723(13) 0.6468(7) 0.077(4) Uani 1 1 d . U .
H38 H -0.3385 0.0154 0.6406 0.092 Uiso 1 1 calc R U .
C39 C -0.2264(13) 0.1010(14) 0.6290(7) 0.082(5) Uani 1 1 d . U .
H39 H -0.2143 0.0627 0.6103 0.098 Uiso 1 1 calc R U .
C40 C -0.1709(13) 0.1813(13) 0.6373(7) 0.076(5) Uani 1 1 d . U .
H40 H -0.1219 0.1981 0.6232 0.091 Uiso 1 1 calc R U .
C41 C -0.1829(11) 0.2404(12) 0.6657(7) 0.069(4) Uani 1 1 d . U .
C42 C -0.4033(14) 0.0959(15) 0.6929(9) 0.096(5) Uani 1 1 d . U .
H42 H -0.4027 0.1419 0.7153 0.115 Uiso 1 1 calc R U .
C43 C -0.4705(18) 0.069(2) 0.6576(12) 0.149(11) Uani 1 1 d . U .
H43A H -0.5100 0.0873 0.6687 0.178 Uiso 1 1 calc R U .
H43B H -0.4977 0.0090 0.6489 0.178 Uiso 1 1 calc R U .
H43C H -0.4491 0.0934 0.6313 0.178 Uiso 1 1 calc R U .
C44 C -0.424(2) 0.031(2) 0.7128(13) 0.153(11) Uani 1 1 d . U .
H44A H -0.4161 -0.0116 0.6933 0.183 Uiso 1 1 calc R U .
H44B H -0.4820 0.0087 0.7179 0.183 Uiso 1 1 calc R U .
H44C H -0.3899 0.0480 0.7417 0.183 Uiso 1 1 calc R U .
C45 C -0.1254(11) 0.3347(14) 0.6729(9) 0.092(5) Uani 1 1 d D U .
H45 H -0.1345 0.3614 0.7020 0.110 Uiso 1 1 calc R U .
C46 C -0.1443(16) 0.3699(16) 0.6362(10) 0.112(8) Uani 1 1 d . U .
H46A H -0.1972 0.3298 0.6190 0.134 Uiso 1 1 calc R U .
H46B H -0.1012 0.3828 0.6161 0.134 Uiso 1 1 calc R U .
H46C H -0.1469 0.4203 0.6491 0.134 Uiso 1 1 calc R U .
C47 C -0.0352(12) 0.3436(18) 0.6782(11) 0.116(8) Uani 1 1 d D U .
H47A H 0.0051 0.4021 0.6846 0.140 Uiso 1 1 calc R U .
H47B H -0.0258 0.3163 0.6502 0.140 Uiso 1 1 calc R U .
H47C H -0.0295 0.3179 0.7031 0.140 Uiso 1 1 calc R U .
C48 C -0.2493(12) 0.4341(13) 0.7998(7) 0.077(4) Uani 1 1 d . U .
C49 C -0.2948(14) 0.4258(14) 0.8359(8) 0.091(5) Uani 1 1 d . U .
C50 C -0.2656(17) 0.4919(16) 0.8709(10) 0.112(8) Uani 1 1 d . U .
H50 H -0.2898 0.4860 0.8983 0.135 Uiso 1 1 calc R U .
C51 C -0.2030(15) 0.5655(15) 0.8675(9) 0.102(7) Uani 1 1 d . U .
H51 H -0.1880 0.6111 0.8915 0.122 Uiso 1 1 calc R U .
C52 C -0.1592(16) 0.5771(15) 0.8297(9) 0.096(6) Uani 1 1 d . U .
H52 H -0.1141 0.6290 0.8287 0.116 Uiso 1 1 calc R U .
C53 C -0.1844(13) 0.5088(13) 0.7926(8) 0.084(4) Uani 1 1 d . U .
C54 C -0.3669(16) 0.3462(15) 0.8404(10) 0.104(6) Uani 1 1 d . U .
H54 H -0.3777 0.3047 0.8123 0.124 Uiso 1 1 calc R U .
C55 C -0.4461(18) 0.3571(18) 0.8459(13) 0.136(9) Uani 1 1 d . U .
H55A H -0.4346 0.4022 0.8712 0.163 Uiso 1 1 calc R U .
H55B H -0.4908 0.3060 0.8516 0.163 Uiso 1 1 calc R U .
H55C H -0.4623 0.3700 0.8181 0.163 Uiso 1 1 calc R U .
C56 C -0.355(2) 0.313(2) 0.8783(11) 0.130(9) Uani 1 1 d . U .
H56A H -0.3491 0.3511 0.9063 0.156 Uiso 1 1 calc R U .
H56B H -0.3053 0.3066 0.8766 0.156 Uiso 1 1 calc R U .
H56C H -0.4025 0.2597 0.8778 0.156 Uiso 1 1 calc R U .
C57 C -0.1344(16) 0.5229(16) 0.7544(10) 0.100(5) Uani 1 1 d . U .
H57 H -0.1645 0.4709 0.7314 0.120 Uiso 1 1 calc R U .
C58 C -0.1313(18) 0.5916(16) 0.7294(10) 0.108(7) Uani 1 1 d . U .
H58A H -0.1229 0.5788 0.6979 0.130 Uiso 1 1 calc R U .
H58B H -0.0859 0.6448 0.7442 0.130 Uiso 1 1 calc R U .
H58C H -0.1831 0.5942 0.7306 0.130 Uiso 1 1 calc R U .
C59 C -0.0554(18) 0.530(2) 0.7627(11) 0.127(9) Uani 1 1 d . U .
H59A H -0.0599 0.4811 0.7733 0.153 Uiso 1 1 calc R U .
H59B H -0.0220 0.5792 0.7858 0.153 Uiso 1 1 calc R U .
H59C H -0.0295 0.5347 0.7348 0.153 Uiso 1 1 calc R U .
C61 C 0.0064(14) 0.2680(15) 0.9867(8) 0.088(5) Uani 1 1 d . U .
C63 C -0.0195(17) 0.2478(16) 1.0565(9) 0.101(6) Uani 1 1 d . U .
H63 H -0.0380 0.2531 1.0851 0.121 Uiso 1 1 calc R U .
C64 C 0.0166(15) 0.2072(16) 1.0447(8) 0.093(6) Uani 1 1 d . U .
H64 H 0.0284 0.1742 1.0617 0.112 Uiso 1 1 calc R U .
C66 C -0.0841(16) 0.3261(16) 1.0220(8) 0.093(5) Uani 1 1 d . U .
C67 C -0.1568(18) 0.289(2) 1.0002(10) 0.115(6) Uani 1 1 d . U .
C68 C -0.2117(19) 0.322(2) 1.0045(9) 0.113(7) Uani 1 1 d . U .
H68 H -0.2670 0.2923 0.9908 0.135 Uiso 1 1 calc R U .
C69 C -0.180(2) 0.399(2) 1.0298(12) 0.145(11) Uani 1 1 d . U .
H69 H -0.2122 0.4272 1.0308 0.175 Uiso 1 1 calc R U .
C70 C -0.104(2) 0.439(2) 1.0538(10) 0.119(8) Uani 1 1 d . U .
H70 H -0.0861 0.4918 1.0726 0.143 Uiso 1 1 calc R U .
C71 C -0.0541(18) 0.4055(18) 1.0510(9) 0.106(6) Uani 1 1 d . U .
C72 C -0.1944(19) 0.198(2) 0.9695(12) 0.136(8) Uani 1 1 d . U .
H72 H -0.1477 0.1841 0.9692 0.163 Uiso 1 1 calc R U .
C73 C -0.263(3) 0.130(3) 0.9964(16) 0.208(18) Uani 1 1 d . U .
H73A H -0.2851 0.1576 1.0178 0.250 Uiso 1 1 calc R U .
H73B H -0.2365 0.1047 1.0127 0.250 Uiso 1 1 calc R U .
H73C H -0.3079 0.0864 0.9744 0.250 Uiso 1 1 calc R U .
C74 C -0.208(2) 0.211(3) 0.9187(13) 0.169(12) Uani 1 1 d . U .
H74A H -0.1707 0.2676 0.9164 0.203 Uiso 1 1 calc R U .
H74B H -0.2649 0.1998 0.9119 0.203 Uiso 1 1 calc R U .
H74C H -0.1969 0.1728 0.8972 0.203 Uiso 1 1 calc R U .
C75 C 0.0406(18) 0.4450(17) 1.0724(9) 0.112(6) Uani 1 1 d D U .
H75 H 0.0503 0.3997 1.0804 0.135 Uiso 1 1 calc R U .
C76 C 0.042(3) 0.502(2) 1.1174(10) 0.152(10) Uani 1 1 d D U .
H76A H 0.0123 0.5316 1.1115 0.183 Uiso 1 1 calc R U .
H76B H 0.0994 0.5409 1.1293 0.183 Uiso 1 1 calc R U .
H76C H 0.0167 0.4674 1.1396 0.183 Uiso 1 1 calc R U .
C77 C 0.098(2) 0.483(3) 1.0399(12) 0.152(11) Uani 1 1 d . U .
H77A H 0.0962 0.5335 1.0356 0.182 Uiso 1 1 calc R U .
H77B H 0.0812 0.4443 1.0110 0.182 Uiso 1 1 calc R U .
H77C H 0.1535 0.4963 1.0515 0.182 Uiso 1 1 calc R U .
C78 C 0.0783(16) 0.1814(17) 0.9769(8) 0.093(5) Uani 1 1 d . U .
C79 C 0.0336(17) 0.1037(17) 0.9507(8) 0.098(5) Uani 1 1 d . U .
C80 C 0.0797(18) 0.0602(18) 0.9293(8) 0.102(6) Uani 1 1 d . U .
H80 H 0.0507 0.0087 0.9092 0.122 Uiso 1 1 calc R U .
C81 C 0.1561(19) 0.0918(17) 0.9381(9) 0.105(6) Uani 1 1 d . U .
H81 H 0.1847 0.0625 0.9272 0.126 Uiso 1 1 calc R U .
C82 C 0.2006(18) 0.1752(17) 0.9657(9) 0.104(6) Uani 1 1 d . U .
H82 H 0.2588 0.2001 0.9696 0.124 Uiso 1 1 calc R U .
C83 C 0.1645(17) 0.2203(18) 0.9866(9) 0.103(6) Uani 1 1 d . U .
C84 C -0.0625(18) 0.0655(18) 0.9443(9) 0.108(6) Uani 1 1 d . U .
H84 H -0.0819 0.0982 0.9655 0.130 Uiso 1 1 calc R U .
C85 C -0.1084(19) -0.0326(18) 0.9478(10) 0.126(9) Uani 1 1 d . U .
H85A H -0.0834 -0.0402 0.9746 0.151 Uiso 1 1 calc R U .
H85B H -0.1025 -0.0654 0.9208 0.151 Uiso 1 1 calc R U .
H85C H -0.1668 -0.0506 0.9502 0.151 Uiso 1 1 calc R U .
C86 C -0.0867(19) 0.0652(17) 0.8912(9) 0.125(9) Uani 1 1 d . U .
H86A H -0.0506 0.0519 0.8723 0.150 Uiso 1 1 calc R U .
H86B H -0.0799 0.1197 0.8885 0.150 Uiso 1 1 calc R U .
H86C H -0.1438 0.0238 0.8814 0.150 Uiso 1 1 calc R U .
C87 C 0.2116(18) 0.3045(19) 1.0161(10) 0.117(6) Uani 1 1 d . U .
H87 H 0.1736 0.3230 1.0307 0.140 Uiso 1 1 calc R U .
C88 C 0.268(2) 0.292(2) 1.0534(10) 0.138(9) Uani 1 1 d . U .
H88A H 0.2897 0.2565 1.0388 0.165 Uiso 1 1 calc R U .
H88B H 0.2346 0.2669 1.0766 0.165 Uiso 1 1 calc R U .
H88C H 0.3135 0.3459 1.0674 0.165 Uiso 1 1 calc R U .
C89 C 0.260(2) 0.361(2) 0.9819(12) 0.155(11) Uani 1 1 d . U .
H89A H 0.2499 0.3273 0.9520 0.186 Uiso 1 1 calc R U .
H89B H 0.3184 0.3900 0.9924 0.186 Uiso 1 1 calc R U .
H89C H 0.2399 0.4019 0.9803 0.186 Uiso 1 1 calc R U .
C91 C -0.0090(11) 0.3247(11) 0.8324(7) 0.065(4) Uani 1 1 d . U .
C98 C 0.289(4) 0.252(5) 0.565(2) 0.141(14) Uani 0.5 1 d . U P
H98A H 0.3194 0.2918 0.5930 0.169 Uiso 0.5 1 calc R U P
H98B H 0.3274 0.2575 0.5420 0.169 Uiso 0.5 1 calc R U P
C101 C 0.7200(11) 0.8208(12) 0.7505(8) 0.074(4) Uani 1 1 d . U .
C103 C 0.8149(13) 0.7975(13) 0.7825(8) 0.085(5) Uani 1 1 d . U .
H103 H 0.8498 0.7741 0.7882 0.102 Uiso 1 1 calc R U .
C104 C 0.8169(12) 0.8672(12) 0.8091(8) 0.081(5) Uani 1 1 d . U .
H104 H 0.8511 0.8996 0.8363 0.097 Uiso 1 1 calc R U .
C106 C 0.7391(12) 0.7004(12) 0.7123(8) 0.079(4) Uani 1 1 d . U .
C107 C 0.7906(13) 0.7099(12) 0.6809(9) 0.084(5) Uani 1 1 d . U .
C108 C 0.7730(15) 0.6400(14) 0.6461(10) 0.103(7) Uani 1 1 d . U .
H108 H 0.8102 0.6442 0.6245 0.124 Uiso 1 1 calc R U .
C109 C 0.7023(16) 0.5669(15) 0.6440(10) 0.107(7) Uani 1 1 d . U .
H109 H 0.6860 0.5235 0.6185 0.129 Uiso 1 1 calc R U .
C110 C 0.6540(12) 0.5573(13) 0.6806(9) 0.085(5) Uani 1 1 d . U .
H110 H 0.6114 0.5040 0.6818 0.102 Uiso 1 1 calc R U .
C111 C 0.6673(14) 0.6240(13) 0.7151(9) 0.090(5) Uani 1 1 d . U .
C112 C 0.8689(14) 0.7912(14) 0.6792(10) 0.095(5) Uani 1 1 d . U .
H112 H 0.8718 0.8359 0.7035 0.114 Uiso 1 1 calc R U .
C113 C 0.9438(15) 0.7851(18) 0.6842(11) 0.119(8) Uani 1 1 d . U .
H11A H 0.9824 0.8183 0.6650 0.143 Uiso 1 1 calc R U .
H11B H 0.9318 0.7274 0.6750 0.143 Uiso 1 1 calc R U .
H11C H 0.9683 0.8053 0.7157 0.143 Uiso 1 1 calc R U .
C114 C 0.868(2) 0.818(2) 0.6314(11) 0.138(10) Uani 1 1 d . U .
H11D H 0.8411 0.7682 0.6076 0.166 Uiso 1 1 calc R U .
H11E H 0.9243 0.8515 0.6256 0.166 Uiso 1 1 calc R U .
H11F H 0.8375 0.8494 0.6318 0.166 Uiso 1 1 calc R U .
C115 C 0.6179(14) 0.6152(13) 0.7529(9) 0.092(5) Uani 1 1 d . U .
H115 H 0.6371 0.6717 0.7712 0.111 Uiso 1 1 calc R U .
C116 C 0.637(2) 0.563(2) 0.7845(12) 0.132(9) Uani 1 1 d . U .
H11G H 0.6964 0.5866 0.7921 0.159 Uiso 1 1 calc R U .
H11H H 0.6150 0.5057 0.7685 0.159 Uiso 1 1 calc R U .
H11I H 0.6111 0.5642 0.8122 0.159 Uiso 1 1 calc R U .
C117 C 0.5259(16) 0.5842(19) 0.7313(12) 0.127(9) Uani 1 1 d . U .
H11J H 0.5006 0.5250 0.7188 0.152 Uiso 1 1 calc R U .
H11K H 0.5263 0.6141 0.7073 0.152 Uiso 1 1 calc R U .
H11L H 0.4942 0.5944 0.7547 0.152 Uiso 1 1 calc R U .
C118 C 0.7341(12) 0.9401(12) 0.8018(8) 0.076(4) Uani 1 1 d . U .
C119 C 0.7846(13) 1.0183(13) 0.7936(9) 0.088(5) Uani 1 1 d . U .
C120 C 0.7583(15) 1.0793(15) 0.8113(10) 0.103(7) Uani 1 1 d . U .
H120 H 0.7920 1.1348 0.8088 0.124 Uiso 1 1 calc R U .
C121 C 0.6920(18) 1.0623(18) 0.8303(12) 0.129(10) Uani 1 1 d . U .
H121 H 0.6710 1.1007 0.8354 0.155 Uiso 1 1 calc R U .
C122 C 0.6499(15) 0.9809(15) 0.8437(10) 0.103(6) Uani 1 1 d . U .
H122 H 0.6094 0.9700 0.8638 0.124 Uiso 1 1 calc R U .
C123 C 0.6713(12) 0.9233(13) 0.8262(8) 0.085(5) Uani 1 1 d . U .
C124 C 0.8533(12) 1.0356(13) 0.7664(8) 0.084(5) Uani 1 1 d . U .
H124 H 0.8781 0.9997 0.7725 0.100 Uiso 1 1 calc R U .
C125 C 0.9213(16) 1.1244(14) 0.7776(10) 0.109(7) Uani 1 1 d . U .
H12A H 0.9429 1.1384 0.8096 0.131 Uiso 1 1 calc R U .
H12B H 0.8993 1.1614 0.7715 0.131 Uiso 1 1 calc R U .
H12C H 0.9656 1.1307 0.7590 0.131 Uiso 1 1 calc R U .
C126 C 0.8214(16) 1.0115(18) 0.7134(9) 0.113(7) Uani 1 1 d . U .
H12D H 0.7965 1.0456 0.7062 0.136 Uiso 1 1 calc R U .
H12E H 0.7805 0.9533 0.7056 0.136 Uiso 1 1 calc R U .
H12F H 0.8678 1.0210 0.6960 0.136 Uiso 1 1 calc R U .
C127 C 0.6290(13) 0.8403(15) 0.8392(10) 0.103(6) Uani 1 1 d . U .
H127 H 0.6449 0.8013 0.8207 0.123 Uiso 1 1 calc R U .
C128 C 0.648(2) 0.844(2) 0.8891(12) 0.158(12) Uani 1 1 d . U .
H12G H 0.6196 0.7889 0.8960 0.189 Uiso 1 1 calc R U .
H12H H 0.7077 0.8657 0.8964 0.189 Uiso 1 1 calc R U .
H12I H 0.6306 0.8806 0.9072 0.189 Uiso 1 1 calc R U .
C129 C 0.5292(14) 0.8009(17) 0.8344(11) 0.116(8) Uani 1 1 d . U .
H12J H 0.5065 0.7738 0.8030 0.140 Uiso 1 1 calc R U .
H12K H 0.5140 0.8449 0.8433 0.140 Uiso 1 1 calc R U .
H12L H 0.5070 0.7605 0.8540 0.140 Uiso 1 1 calc R U .
C131 C 0.2752(11) 0.8514(12) 0.7532(7) 0.069(4) Uani 1 1 d . U .
C133 C 0.1874(13) 0.9054(14) 0.7712(9) 0.094(7) Uani 1 1 d . U .
H133 H 0.1651 0.9427 0.7765 0.113 Uiso 1 1 calc R U .
C134 C 0.1510(14) 0.8256(14) 0.7722(10) 0.101(8) Uani 1 1 d . U .
H134 H 0.0981 0.7955 0.7809 0.121 Uiso 1 1 calc R U .
C136 C 0.3288(12) 1.0021(12) 0.7568(8) 0.075(4) Uani 1 1 d . U .
C137 C 0.3254(13) 1.0292(13) 0.7179(8) 0.080(4) Uani 1 1 d . U .
C138 C 0.3883(13) 1.1104(13) 0.7164(9) 0.085(5) Uani 1 1 d . U .
H138 H 0.3914 1.1322 0.6898 0.102 Uiso 1 1 calc R U .
C139 C 0.4429(14) 1.1553(14) 0.7531(9) 0.088(5) Uani 1 1 d . U .
H139 H 0.4788 1.2115 0.7528 0.106 Uiso 1 1 calc R U .
C140 C 0.4502(15) 1.1272(14) 0.7892(9) 0.092(5) Uani 1 1 d . U .
H140 H 0.4946 1.1595 0.8123 0.110 Uiso 1 1 calc R U .
C141 C 0.3901(13) 1.0478(13) 0.7927(8) 0.083(4) Uani 1 1 d . U .
C142 C 0.2630(14) 0.9771(16) 0.6756(9) 0.094(5) Uani 1 1 d . U .
H142 H 0.2160 0.9314 0.6859 0.113 Uiso 1 1 calc R U .
C143 C 0.226(2) 1.027(2) 0.6534(11) 0.144(11) Uani 1 1 d . U .
H14D H 0.2052 1.0537 0.6766 0.173 Uiso 1 1 calc R U .
H14E H 0.2691 1.0696 0.6401 0.173 Uiso 1 1 calc R U .
H14F H 0.1811 0.9897 0.6298 0.173 Uiso 1 1 calc R U .
C144 C 0.2933(16) 0.9388(18) 0.6408(10) 0.115(8) Uani 1 1 d . U .
H14G H 0.3278 0.9191 0.6548 0.139 Uiso 1 1 calc R U .
H14H H 0.3258 0.9791 0.6227 0.139 Uiso 1 1 calc R U .
H14I H 0.2469 0.8922 0.6213 0.139 Uiso 1 1 calc R U .
C145 C 0.3926(18) 1.0156(19) 0.8373(10) 0.108(6) Uani 1 1 d . U .
H145 H 0.3563 0.9547 0.8306 0.130 Uiso 1 1 calc R U .
C146 C 0.359(2) 1.050(3) 0.8714(12) 0.155(12) Uani 1 1 d . U .
H14J H 0.4009 1.1062 0.8851 0.186 Uiso 1 1 calc R U .
H14K H 0.3436 1.0163 0.8947 0.186 Uiso 1 1 calc R U .
H14L H 0.3112 1.0515 0.8579 0.186 Uiso 1 1 calc R U .
C147 C 0.471(2) 1.029(3) 0.8520(13) 0.174(14) Uani 1 1 d . U .
H14M H 0.4670 0.9830 0.8655 0.208 Uiso 1 1 calc R U .
H14N H 0.4986 1.0803 0.8745 0.208 Uiso 1 1 calc R U .
H14O H 0.5029 1.0334 0.8263 0.208 Uiso 1 1 calc R U .
C148 C 0.1786(11) 0.7036(13) 0.7524(8) 0.078(4) Uani 1 1 d . U .
C149 C 0.1569(14) 0.6572(14) 0.7119(9) 0.086(4) Uani 1 1 d . U .
C150 C 0.1358(14) 0.5726(14) 0.7114(9) 0.091(5) Uani 1 1 d . U .
H150 H 0.1147 0.5346 0.6835 0.110 Uiso 1 1 calc R U .
C151 C 0.1443(17) 0.5451(17) 0.7481(10) 0.105(6) Uani 1 1 d . U .
H151 H 0.1361 0.4904 0.7463 0.126 Uiso 1 1 calc R U .
C152 C 0.1650(12) 0.5977(14) 0.7883(9) 0.087(5) Uani 1 1 d . U .
H152 H 0.1635 0.5760 0.8149 0.104 Uiso 1 1 calc R U .
C153 C 0.1887(14) 0.6830(14) 0.7934(9) 0.091(5) Uani 1 1 d . U .
C154 C 0.1496(16) 0.6826(17) 0.6705(9) 0.100(5) Uani 1 1 d . U .
H154 H 0.1668 0.7430 0.6764 0.120 Uiso 1 1 calc R U .
C155 C 0.0522(18) 0.630(2) 0.6482(11) 0.133(9) Uani 1 1 d . U .
H15A H 0.0200 0.6531 0.6646 0.160 Uiso 1 1 calc R U .
H15B H 0.0310 0.5724 0.6503 0.160 Uiso 1 1 calc R U .
H15C H 0.0480 0.6350 0.6164 0.160 Uiso 1 1 calc R U .
C156 C 0.1972(17) 0.664(2) 0.6368(10) 0.119(8) Uani 1 1 d . U .
H15D H 0.1883 0.6075 0.6354 0.143 Uiso 1 1 calc R U .
H15E H 0.2556 0.7025 0.6452 0.143 Uiso 1 1 calc R U .
H15F H 0.1794 0.6695 0.6072 0.143 Uiso 1 1 calc R U .
C157 C 0.2213(19) 0.740(2) 0.8381(10) 0.122(7) Uani 1 1 d . U .
H157 H 0.2348 0.7966 0.8341 0.146 Uiso 1 1 calc R U .
C158 C 0.151(2) 0.711(3) 0.8682(12) 0.161(13) Uani 1 1 d . U .
H15G H 0.1739 0.7306 0.9000 0.193 Uiso 1 1 calc R U .
H15H H 0.1211 0.6503 0.8620 0.193 Uiso 1 1 calc R U .
H15I H 0.1133 0.7325 0.8616 0.193 Uiso 1 1 calc R U .
C159 C 0.294(2) 0.741(2) 0.8565(12) 0.151(11) Uani 1 1 d . U .
H15J H 0.3411 0.7951 0.8579 0.181 Uiso 1 1 calc R U .
H15K H 0.3040 0.6990 0.8372 0.181 Uiso 1 1 calc R U .
H15L H 0.2880 0.7284 0.8869 0.181 Uiso 1 1 calc R U .
C161 C 0.4075(14) 0.6901(13) 0.5210(7) 0.079(5) Uani 1 1 d . U .
C163 C 0.3678(14) 0.6385(13) 0.4478(8) 0.081(5) Uani 1 1 d . U .
H163 H 0.3352 0.6141 0.4193 0.097 Uiso 1 1 calc R U .
C164 C 0.4533(13) 0.6635(12) 0.4570(7) 0.077(4) Uani 1 1 d . U .
H164 H 0.4890 0.6589 0.4360 0.092 Uiso 1 1 calc R U .
C166 C 0.2636(15) 0.6461(16) 0.4933(8) 0.093(5) Uani 1 1 d . U .
C167 C 0.2572(16) 0.7214(17) 0.4954(8) 0.099(5) Uani 1 1 d . U .
C168 C 0.1691(17) 0.7040(19) 0.4932(10) 0.117(8) Uani 1 1 d . U .
H168 H 0.1567 0.7472 0.4896 0.141 Uiso 1 1 calc R U .
C169 C 0.1075(19) 0.631(2) 0.4962(12) 0.131(10) Uani 1 1 d . U .
H169 H 0.0553 0.6272 0.5014 0.157 Uiso 1 1 calc R U .
C170 C 0.1187(18) 0.560(2) 0.4917(13) 0.133(10) Uani 1 1 d . U .
H170 H 0.0729 0.5073 0.4893 0.159 Uiso 1 1 calc R U .
C171 C 0.2007(16) 0.5688(17) 0.4907(10) 0.108(6) Uani 1 1 d . U .
C172 C 0.3186(16) 0.7978(16) 0.4919(9) 0.100(5) Uani 1 1 d . U .
H172 H 0.3707 0.8010 0.5050 0.120 Uiso 1 1 calc R U .
C173 C 0.333(2) 0.818(2) 0.4475(10) 0.128(9) Uani 1 1 d . U .
H17D H 0.2850 0.8196 0.4339 0.154 Uiso 1 1 calc R U .
H17E H 0.3420 0.7755 0.4285 0.154 Uiso 1 1 calc R U .
H17F H 0.3813 0.8714 0.4502 0.154 Uiso 1 1 calc R U .
C174 C 0.3105(18) 0.8733(18) 0.5211(12) 0.134(9) Uani 1 1 d . U .
H17G H 0.3026 0.8644 0.5520 0.161 Uiso 1 1 calc R U .
H17H H 0.2634 0.8768 0.5076 0.161 Uiso 1 1 calc R U .
H17I H 0.3606 0.9247 0.5214 0.161 Uiso 1 1 calc R U .
C175 C 0.2145(18) 0.4972(18) 0.4871(11) 0.120(7) Uani 1 1 d . U .
H175 H 0.2713 0.5169 0.4784 0.144 Uiso 1 1 calc R U .
C176 C 0.171(3) 0.416(2) 0.4622(13) 0.176(13) Uani 1 1 d . U .
H17J H 0.1993 0.3843 0.4686 0.211 Uiso 1 1 calc R U .
H17K H 0.1153 0.3897 0.4710 0.211 Uiso 1 1 calc R U .
H17L H 0.1679 0.4168 0.4300 0.211 Uiso 1 1 calc R U .
C177 C 0.221(4) 0.478(3) 0.5321(14) 0.21(2) Uani 1 1 d . U .
H17M H 0.2505 0.5296 0.5542 0.255 Uiso 1 1 calc R U .
H17N H 0.1657 0.4465 0.5403 0.255 Uiso 1 1 calc R U .
H17O H 0.2506 0.4458 0.5316 0.255 Uiso 1 1 calc R U .
C178 C 0.5555(14) 0.7446(14) 0.5239(8) 0.083(4) Uani 1 1 d . U .
C179 C 0.5881(17) 0.8217(16) 0.5209(10) 0.105(6) Uani 1 1 d . U .
C180 C 0.681(2) 0.874(2) 0.5417(14) 0.153(14) Uani 1 1 d . U .
H180 H 0.7117 0.9296 0.5391 0.183 Uiso 1 1 calc R U .
C181 C 0.711(3) 0.839(2) 0.5613(18) 0.20(2) Uani 1 1 d . U .
H181 H 0.7660 0.8721 0.5753 0.241 Uiso 1 1 calc R U .
C182 C 0.6721(18) 0.755(2) 0.5650(12) 0.135(11) Uani 1 1 d . U .
H182 H 0.7008 0.7315 0.5790 0.162 Uiso 1 1 calc R U .
C183 C 0.5913(16) 0.7089(15) 0.5475(9) 0.100(6) Uani 1 1 d . U .
C184 C 0.5551(17) 0.8674(16) 0.4944(10) 0.105(6) Uani 1 1 d . U .
H184 H 0.4966 0.8280 0.4828 0.127 Uiso 1 1 calc R U .
C185 C 0.590(2) 0.8982(19) 0.4608(11) 0.130(9) Uani 1 1 d . U .
H18J H 0.6011 0.8580 0.4413 0.156 Uiso 1 1 calc R U .
H18K H 0.6414 0.9483 0.4720 0.156 Uiso 1 1 calc R U .
H18L H 0.5533 0.9117 0.4435 0.156 Uiso 1 1 calc R U .
C186 C 0.554(2) 0.9360(17) 0.5322(10) 0.126(9) Uani 1 1 d . U .
H18A H 0.5430 0.9744 0.5182 0.151 Uiso 1 1 calc R U .
H18B H 0.6080 0.9661 0.5506 0.151 Uiso 1 1 calc R U .
H18C H 0.5117 0.9102 0.5514 0.151 Uiso 1 1 calc R U .
C187 C 0.5468(17) 0.6168(16) 0.5506(11) 0.110(6) Uani 1 1 d . U .
H187 H 0.4916 0.5882 0.5324 0.132 Uiso 1 1 calc R U .
C188 C 0.5988(16) 0.5744(15) 0.5357(10) 0.109(7) Uani 1 1 d . U .
H18D H 0.6569 0.6154 0.5402 0.131 Uiso 1 1 calc R U .
H18E H 0.5825 0.5487 0.5037 0.131 Uiso 1 1 calc R U .
H18F H 0.5903 0.5322 0.5535 0.131 Uiso 1 1 calc R U .
C189 C 0.5389(17) 0.6131(17) 0.6008(10) 0.114(7) Uani 1 1 d . U .
H18G H 0.5778 0.5963 0.6126 0.137 Uiso 1 1 calc R U .
H18H H 0.4829 0.5731 0.6041 0.137 Uiso 1 1 calc R U .
H18I H 0.5509 0.6676 0.6177 0.137 Uiso 1 1 calc R U .
C191 C 0.4714(11) 0.7980(11) 0.6807(7) 0.066(4) Uani 1 1 d . U .
B91 B 0.490(3) 0.332(3) 0.6579(15) 0.123(6) Uani 1 1 d . U .
B191 B 0.016(3) 0.861(3) 0.8480(17) 0.136(7) Uani 1 1 d . U .

loop_
_atom_site_aniso_label
_atom_site_aniso_U_11
_atom_site_aniso_U_22
_atom_site_aniso_U_33
_atom_site_aniso_U_12
_atom_site_aniso_U_13
_atom_site_aniso_U_23
Au1 0.0523(4) 0.0542(4) 0.0978(6) 0.0232(3) 0.0163(4) 0.0264(4)
Au10 0.0529(4) 0.0622(5) 0.0958(6) 0.0276(3) 0.0040(4) 0.0101(4)
Au13 0.0556(4) 0.0545(4) 0.0882(5) 0.0266(3) 0.0143(4) 0.0147(3)
Au16 0.0735(5) 0.0877(6) 0.0797(5) 0.0393(5) 0.0017(4) 0.0093(4)
Au31 0.0510(4) 0.0538(4) 0.0780(5) 0.0237(3) -0.0010(3) 0.0060(3)
Au61 0.0724(5) 0.0865(6) 0.0834(6) 0.0386(5) 0.0008(4) 0.0114(4)
Cl98 0.120(14) 0.20(2) 0.33(3) 0.083(15) -0.003(18) 0.06(2)
Cl99 0.156(17) 0.26(2) 0.22(2) 0.118(17) 0.097(17) 0.105(19)
F91 0.103(10) 0.173(14) 0.163(12) 0.071(10) 0.007(8) 0.047(10)
F92 0.079(8) 0.199(15) 0.130(9) 0.068(9) 0.014(7) 0.028(9)
F93 0.116(9) 0.198(15) 0.102(9) 0.095(10) 0.019(7) 0.044(9)
F94 0.194(14) 0.173(12) 0.182(15) 0.057(10) 0.003(11) 0.040(10)
F191 0.123(12) 0.223(16) 0.159(11) 0.073(12) 0.031(9) 0.062(10)
F192 0.120(10) 0.210(16) 0.162(12) 0.086(10) 0.020(9) 0.025(11)
F193 0.113(9) 0.180(14) 0.121(10) 0.088(10) 0.017(8) 0.042(9)
F194 0.142(13) 0.178(12) 0.215(15) 0.073(10) 0.074(12) 0.042(10)
O91 0.040(5) 0.070(7) 0.092(6) 0.029(5) 0.012(5) 0.023(5)
O92 0.047(5) 0.074(8) 0.074(6) 0.032(5) 0.000(4) 0.009(5)
O93 0.062(6) 0.110(11) 0.095(6) 0.048(7) 0.010(5) 0.031(6)
O191 0.067(6) 0.103(10) 0.090(7) 0.048(7) 0.009(5) 0.011(7)
O192 0.051(6) 0.055(6) 0.082(6) 0.025(5) 0.002(4) 0.006(5)
O193 0.073(7) 0.095(9) 0.073(6) 0.051(7) -0.001(5) -0.005(5)
N2 0.051(6) 0.063(5) 0.117(10) 0.023(5) 0.023(6) 0.028(5)
N5 0.061(6) 0.064(5) 0.100(9) 0.027(5) 0.015(6) 0.025(5)
N32 0.051(7) 0.063(6) 0.083(6) 0.025(5) -0.002(5) 0.009(5)
N35 0.043(6) 0.057(6) 0.085(6) 0.021(5) 0.002(5) 0.010(5)
N62 0.081(9) 0.087(9) 0.095(8) 0.030(8) 0.012(7) 0.016(7)
N65 0.090(10) 0.101(10) 0.082(7) 0.044(8) 0.006(7) 0.015(6)
N102 0.062(7) 0.060(6) 0.120(8) 0.030(6) -0.007(6) 0.009(5)
N105 0.043(6) 0.048(6) 0.107(8) 0.014(5) 0.007(5) 0.016(5)
N132 0.056(6) 0.069(6) 0.114(11) 0.037(5) 0.023(6) 0.023(5)
N135 0.058(6) 0.071(6) 0.129(12) 0.031(5) 0.030(7) 0.028(6)
N162 0.078(6) 0.073(9) 0.082(7) 0.028(6) -0.000(5) 0.009(6)
N165 0.078(6) 0.071(8) 0.087(7) 0.033(5) 0.004(5) 0.009(6)
C1 0.049(6) 0.059(6) 0.107(13) 0.023(5) 0.024(7) 0.025(6)
C3 0.057(8) 0.074(7) 0.138(17) 0.029(6) 0.032(9) 0.031(8)
C4 0.061(7) 0.072(7) 0.124(16) 0.031(6) 0.020(8) 0.026(8)
C6 0.045(8) 0.062(6) 0.115(7) 0.016(5) 0.025(6) 0.028(5)
C7 0.053(9) 0.065(7) 0.115(7) 0.021(6) 0.018(6) 0.025(5)
C8 0.063(11) 0.066(7) 0.119(10) 0.020(7) 0.009(8) 0.022(6)
C9 0.059(11) 0.077(9) 0.129(10) 0.028(8) 0.022(8) 0.034(7)
C10 0.065(11) 0.074(8) 0.125(10) 0.025(7) 0.035(8) 0.039(6)
C11 0.064(10) 0.077(7) 0.118(8) 0.032(7) 0.030(7) 0.035(6)
C12 0.104(13) 0.094(13) 0.124(10) 0.052(11) 0.024(8) 0.037(9)
C13 0.120(14) 0.21(3) 0.156(18) 0.097(18) 0.019(12) 0.06(2)
C14 0.108(15) 0.090(16) 0.116(12) 0.050(13) 0.022(11) 0.033(11)
C15 0.098(11) 0.102(12) 0.118(9) 0.049(9) 0.033(7) 0.027(7)
C16 0.132(17) 0.23(3) 0.130(15) 0.032(18) 0.050(13) 0.051(16)
C17 0.100(11) 0.111(17) 0.108(13) 0.053(10) 0.032(9) 0.014(12)
C18 0.061(7) 0.067(7) 0.115(8) 0.029(5) 0.018(6) 0.027(5)
C19 0.069(8) 0.074(8) 0.115(8) 0.037(6) 0.021(6) 0.030(6)
C20 0.078(10) 0.072(8) 0.141(11) 0.038(7) 0.022(8) 0.036(7)
C21 0.093(12) 0.073(9) 0.149(11) 0.039(8) 0.012(9) 0.028(8)
C22 0.080(10) 0.078(9) 0.139(11) 0.038(8) 0.009(8) 0.020(7)
C23 0.054(7) 0.076(8) 0.118(8) 0.039(6) 0.017(6) 0.014(6)
C24 0.078(9) 0.080(10) 0.116(9) 0.035(8) 0.015(7) 0.029(7)
C25 0.098(13) 0.099(15) 0.136(15) 0.054(13) 0.004(11) 0.028(12)
C26 0.124(16) 0.089(14) 0.116(12) 0.063(13) 0.030(11) 0.043(10)
C27 0.102(13) 0.114(13) 0.118(9) 0.068(11) 0.019(8) 0.022(8)
C28 0.15(2) 0.158(17) 0.147(14) 0.101(18) -0.010(14) -0.007(13)
C29 0.132(19) 0.144(19) 0.125(16) 0.096(18) 0.024(14) 0.029(14)
C31 0.047(7) 0.064(8) 0.085(7) 0.025(6) -0.004(6) 0.006(5)
C33 0.046(7) 0.057(8) 0.088(8) 0.016(6) -0.004(6) 0.009(6)
C34 0.063(9) 0.071(9) 0.095(8) 0.033(8) -0.012(7) 0.003(7)
C36 0.057(6) 0.060(6) 0.075(8) 0.026(5) -0.003(5) 0.011(5)
C37 0.065(7) 0.061(6) 0.086(10) 0.022(5) -0.003(6) 0.008(6)
C38 0.070(8) 0.075(8) 0.079(10) 0.033(7) -0.007(7) 0.007(7)
C39 0.071(8) 0.075(8) 0.088(11) 0.031(6) -0.005(7) 0.003(7)
C40 0.070(8) 0.075(7) 0.078(10) 0.032(6) -0.002(7) 0.006(6)
C41 0.055(6) 0.067(7) 0.076(9) 0.023(5) -0.004(6) 0.008(6)
C42 0.070(8) 0.077(11) 0.115(13) 0.018(7) 0.011(7) -0.002(9)
C43 0.086(11) 0.18(3) 0.150(17) 0.042(13) 0.005(11) 0.015(16)
C44 0.127(18) 0.131(17) 0.19(2) 0.044(14) 0.034(15) 0.057(18)
C45 0.067(8) 0.067(8) 0.122(13) 0.017(6) -0.001(8) 0.014(7)
C46 0.092(14) 0.077(12) 0.138(16) 0.017(11) -0.013(12) 0.026(11)
C47 0.068(9) 0.107(16) 0.15(2) 0.022(9) -0.004(9) 0.016(14)
C48 0.065(8) 0.070(7) 0.096(7) 0.037(6) -0.010(5) -0.000(5)
C49 0.078(9) 0.077(8) 0.102(8) 0.030(7) -0.001(7) -0.003(6)
C50 0.108(13) 0.083(9) 0.113(10) 0.026(8) 0.014(9) -0.013(7)
C51 0.086(12) 0.080(9) 0.115(11) 0.027(8) 0.001(9) -0.010(8)
C52 0.091(12) 0.074(9) 0.120(10) 0.041(8) 0.002(8) 0.001(7)
C53 0.064(8) 0.069(7) 0.117(9) 0.035(6) 0.000(6) 0.002(6)
C54 0.088(9) 0.078(9) 0.118(13) 0.023(7) 0.008(9) -0.002(8)
C55 0.102(11) 0.088(16) 0.20(3) 0.034(11) 0.018(12) 0.003(16)
C56 0.134(18) 0.115(17) 0.133(16) 0.053(15) 0.020(13) 0.018(13)
C57 0.097(11) 0.083(11) 0.132(11) 0.054(9) 0.022(9) 0.015(9)
C58 0.110(17) 0.082(13) 0.140(15) 0.052(13) 0.013(13) 0.017(12)
C59 0.102(12) 0.16(2) 0.16(2) 0.080(14) 0.043(12) 0.063(19)
C61 0.076(11) 0.094(11) 0.087(7) 0.035(10) 0.008(7) 0.017(7)
C63 0.115(15) 0.099(14) 0.093(8) 0.054(13) 0.018(9) 0.016(8)
C64 0.100(14) 0.098(13) 0.081(8) 0.047(12) 0.009(8) 0.013(8)
C66 0.087(8) 0.096(9) 0.098(10) 0.039(7) 0.025(7) 0.030(7)
C67 0.092(9) 0.127(11) 0.122(13) 0.050(8) 0.013(8) 0.016(9)
C68 0.103(11) 0.139(14) 0.104(15) 0.061(10) 0.023(9) 0.029(11)
C69 0.141(14) 0.156(15) 0.15(2) 0.088(12) -0.011(13) 0.005(14)
C70 0.127(12) 0.129(13) 0.121(16) 0.077(11) 0.007(11) 0.021(11)
C71 0.111(10) 0.104(10) 0.109(12) 0.057(8) 0.006(8) 0.020(8)
C72 0.095(14) 0.135(12) 0.156(14) 0.046(10) 0.014(11) -0.001(10)
C73 0.21(3) 0.141(18) 0.20(2) 0.028(18) 0.07(2) 0.003(17)
C74 0.15(3) 0.19(3) 0.160(15) 0.08(2) 0.016(13) 0.006(13)
C75 0.109(11) 0.094(13) 0.138(14) 0.051(9) -0.007(9) 0.026(10)
C76 0.19(2) 0.125(19) 0.144(14) 0.085(17) -0.011(13) 0.013(12)
C77 0.115(15) 0.18(3) 0.146(17) 0.052(15) -0.007(12) 0.046(16)
C78 0.102(8) 0.105(9) 0.078(9) 0.053(7) 0.011(6) 0.022(7)
C79 0.119(9) 0.106(9) 0.071(10) 0.052(7) 0.007(7) 0.024(7)
C80 0.117(10) 0.108(12) 0.086(12) 0.053(9) 0.016(9) 0.029(9)
C81 0.121(11) 0.106(11) 0.097(13) 0.056(9) 0.016(9) 0.033(9)
C82 0.106(11) 0.111(11) 0.103(13) 0.055(9) 0.022(9) 0.029(9)
C83 0.099(8) 0.113(10) 0.098(12) 0.051(7) 0.013(7) 0.016(8)
C84 0.114(10) 0.118(12) 0.098(12) 0.051(8) 0.007(8) 0.044(9)
C85 0.129(17) 0.125(13) 0.131(19) 0.054(11) 0.011(14) 0.056(12)
C86 0.128(17) 0.096(16) 0.112(12) 0.014(14) -0.022(11) 0.041(11)
C87 0.105(13) 0.116(11) 0.126(13) 0.056(9) -0.008(9) 0.003(8)
C88 0.15(2) 0.15(2) 0.124(14) 0.092(17) -0.020(14) -0.014(13)
C89 0.14(2) 0.138(16) 0.152(18) 0.036(15) -0.006(15) 0.022(14)
C91 0.045(6) 0.059(10) 0.088(6) 0.022(6) 0.008(5) 0.017(6)
C98 0.106(19) 0.24(3) 0.12(3) 0.106(19) 0.065(17) 0.07(2)
C101 0.050(7) 0.057(7) 0.110(8) 0.024(6) -0.001(6) 0.011(6)
C103 0.067(9) 0.066(9) 0.121(10) 0.036(8) -0.012(8) 0.007(7)
C104 0.058(8) 0.057(8) 0.119(9) 0.025(7) -0.008(7) 0.009(7)
C106 0.058(7) 0.059(6) 0.116(8) 0.028(5) -0.004(6) 0.012(5)
C107 0.069(8) 0.056(7) 0.124(9) 0.028(6) 0.006(7) 0.015(6)
C108 0.081(10) 0.070(8) 0.145(12) 0.028(7) 0.018(9) 0.005(8)
C109 0.089(11) 0.065(9) 0.152(13) 0.028(8) 0.019(9) 0.002(8)
C110 0.047(8) 0.059(8) 0.137(11) 0.020(7) -0.001(7) 0.004(7)
C111 0.072(8) 0.056(7) 0.135(10) 0.027(6) 0.007(7) 0.011(6)
C112 0.074(8) 0.065(9) 0.135(13) 0.023(7) 0.006(8) 0.019(8)
C113 0.075(10) 0.104(17) 0.18(2) 0.032(10) 0.018(10) 0.054(16)
C114 0.122(18) 0.107(19) 0.165(16) 0.030(15) -0.003(12) 0.052(14)
C115 0.084(9) 0.054(9) 0.143(11) 0.037(8) 0.019(8) 0.014(8)
C116 0.124(19) 0.14(2) 0.184(17) 0.088(18) 0.050(15) 0.070(17)
C117 0.082(10) 0.112(19) 0.19(2) 0.046(10) 0.023(10) 0.045(16)
C118 0.053(7) 0.055(6) 0.112(10) 0.022(5) -0.001(7) 0.006(6)
C119 0.065(8) 0.064(7) 0.129(12) 0.028(6) 0.005(8) 0.010(7)
C120 0.078(11) 0.071(9) 0.162(18) 0.038(8) 0.018(12) 0.012(9)
C121 0.096(13) 0.089(10) 0.20(2) 0.045(10) 0.044(16) 0.021(12)
C122 0.072(11) 0.083(9) 0.141(16) 0.031(8) 0.011(11) -0.000(9)
C123 0.052(7) 0.070(7) 0.112(11) 0.017(6) -0.000(7) -0.002(7)
C124 0.059(8) 0.064(9) 0.135(11) 0.034(7) 0.010(7) 0.021(8)
C125 0.086(11) 0.070(9) 0.154(17) 0.026(8) 0.017(11) 0.008(10)
C126 0.082(14) 0.102(16) 0.133(11) 0.027(12) 0.010(9) 0.015(9)
C127 0.053(9) 0.083(9) 0.161(14) 0.020(7) 0.015(9) 0.028(9)
C128 0.092(16) 0.16(2) 0.177(15) 0.018(16) 0.001(12) 0.062(14)
C129 0.062(9) 0.099(16) 0.17(2) 0.020(8) 0.010(9) 0.037(15)
C131 0.056(6) 0.066(6) 0.091(12) 0.032(5) 0.021(6) 0.020(6)
C133 0.058(7) 0.077(8) 0.16(2) 0.038(6) 0.035(9) 0.030(9)
C134 0.063(8) 0.078(8) 0.18(2) 0.037(6) 0.049(11) 0.037(9)
C136 0.061(7) 0.063(6) 0.109(8) 0.036(5) 0.023(5) 0.017(5)
C137 0.065(8) 0.071(8) 0.113(8) 0.038(6) 0.020(6) 0.021(6)
C138 0.065(9) 0.075(8) 0.114(10) 0.029(7) 0.016(7) 0.027(7)
C139 0.072(10) 0.071(9) 0.118(10) 0.029(8) 0.014(7) 0.024(7)
C140 0.080(10) 0.075(8) 0.117(11) 0.034(7) 0.008(8) 0.020(7)
C141 0.073(8) 0.068(8) 0.117(8) 0.040(6) 0.011(6) 0.018(6)
C142 0.063(9) 0.094(11) 0.118(9) 0.032(8) 0.013(7) 0.014(7)
C143 0.16(2) 0.15(2) 0.140(17) 0.10(2) -0.017(16) 0.001(15)
C144 0.077(14) 0.107(16) 0.137(13) 0.032(12) 0.006(11) -0.007(11)
C145 0.112(14) 0.116(15) 0.125(10) 0.070(12) 0.023(9) 0.043(9)
C146 0.15(2) 0.21(3) 0.140(14) 0.12(3) 0.022(13) 0.028(14)
C147 0.144(16) 0.29(4) 0.144(18) 0.14(2) 0.028(13) 0.08(2)
C148 0.047(8) 0.067(6) 0.124(8) 0.026(6) 0.029(6) 0.031(5)
C149 0.073(11) 0.071(7) 0.126(8) 0.039(7) 0.023(7) 0.028(6)
C150 0.078(13) 0.068(8) 0.132(11) 0.035(8) 0.019(9) 0.027(7)
C151 0.101(17) 0.091(10) 0.133(10) 0.053(10) 0.015(9) 0.030(7)
C152 0.056(10) 0.077(8) 0.130(10) 0.027(7) 0.024(8) 0.038(6)
C153 0.072(11) 0.078(8) 0.128(8) 0.032(7) 0.026(7) 0.036(6)
C154 0.093(11) 0.092(12) 0.127(9) 0.048(10) 0.023(8) 0.036(8)
C155 0.095(11) 0.15(2) 0.148(17) 0.048(11) 0.019(10) 0.059(15)
C156 0.085(13) 0.13(2) 0.126(13) 0.042(14) 0.017(10) 0.021(12)
C157 0.113(13) 0.106(13) 0.130(10) 0.036(11) 0.022(8) 0.026(8)
C158 0.115(16) 0.20(3) 0.130(15) 0.038(16) 0.026(12) 0.021(15)
C159 0.112(14) 0.16(3) 0.153(17) 0.042(15) 0.012(11) 0.036(16)
C161 0.078(7) 0.073(11) 0.079(6) 0.033(7) 0.001(5) 0.008(6)
C163 0.085(8) 0.072(11) 0.082(7) 0.035(8) -0.000(6) 0.011(7)
C164 0.078(8) 0.060(10) 0.086(7) 0.028(7) 0.003(6) 0.010(6)
C166 0.080(7) 0.097(8) 0.095(12) 0.037(6) -0.001(6) 0.014(7)
C167 0.094(9) 0.098(8) 0.093(13) 0.041(6) -0.003(8) 0.008(8)
C168 0.093(9) 0.109(11) 0.15(2) 0.045(8) 0.002(9) 0.031(12)
C169 0.090(11) 0.114(11) 0.19(3) 0.045(8) 0.011(12) 0.039(13)
C170 0.082(9) 0.110(12) 0.21(3) 0.041(8) 0.014(10) 0.042(13)
C171 0.079(8) 0.098(8) 0.135(18) 0.033(6) 0.002(8) 0.020(8)
C172 0.085(10) 0.096(9) 0.115(13) 0.040(8) -0.003(9) 0.017(8)
C173 0.14(2) 0.138(18) 0.137(13) 0.082(17) 0.021(13) 0.042(12)
C174 0.092(18) 0.104(12) 0.176(19) 0.028(12) 0.027(16) 0.004(11)
C175 0.093(14) 0.104(10) 0.159(17) 0.046(10) -0.007(13) 0.017(10)
C176 0.21(3) 0.117(12) 0.151(19) 0.034(13) 0.034(19) 0.018(12)
C177 0.37(6) 0.15(2) 0.157(17) 0.16(3) -0.010(17) 0.010(13)
C178 0.079(7) 0.075(7) 0.088(10) 0.036(6) 0.004(6) -0.001(6)
C179 0.098(10) 0.078(7) 0.128(14) 0.033(7) -0.005(9) 0.014(7)
C180 0.112(11) 0.100(12) 0.21(3) 0.023(9) -0.043(14) 0.034(14)
C181 0.130(14) 0.121(13) 0.31(5) 0.019(11) -0.07(2) 0.069(18)
C182 0.091(10) 0.111(11) 0.18(3) 0.027(8) -0.027(12) 0.037(13)
C183 0.088(9) 0.079(8) 0.125(13) 0.035(7) -0.008(8) 0.011(8)
C184 0.095(13) 0.085(11) 0.130(13) 0.037(10) -0.003(10) 0.023(9)
C185 0.14(2) 0.099(17) 0.141(14) 0.050(16) 0.017(13) 0.029(12)
C186 0.16(3) 0.090(14) 0.137(15) 0.060(16) 0.015(15) 0.033(11)
C187 0.094(12) 0.081(9) 0.150(14) 0.038(8) 0.001(10) 0.022(9)
C188 0.084(14) 0.076(12) 0.155(18) 0.029(11) 0.004(13) 0.018(11)
C189 0.088(15) 0.096(15) 0.153(13) 0.037(13) 0.001(11) 0.027(11)
C191 0.058(6) 0.055(9) 0.082(6) 0.026(6) 0.003(5) 0.009(6)
B91 0.109(11) 0.159(14) 0.127(10) 0.081(10) 0.021(8) 0.034(10)
B191 0.108(11) 0.171(15) 0.146(12) 0.076(11) 0.030(9) 0.041(10)

loop_
_atom_type_symbol
_atom_type_description
_atom_type_scat_dispersion_real
_atom_type_scat_dispersion_imag
_atom_type_scat_source
C C 0.0033 0.0016
;
International Tables for Crystallography
(Vol. C, Tables 4.2.6.8 and 6.1.1.4)
;
H H 0.0000 0.0000
;
International Tables for Crystallography
(Vol. C, Table 6.1.1.4)
;
Au Au -2.0133 8.8022
;
International Tables for Crystallography
(Vol. C, Tables 4.2.6.8 and 6.1.1.4)
;
B B 0.0013 0.0007
;
International Tables for Crystallography
(Vol. C, Tables 4.2.6.8 and 6.1.1.4)
;
Cl Cl 0.1484 0.1585
;
International Tables for Crystallography
(Vol. C, Tables 4.2.6.8 and 6.1.1.4)
;
F F 0.0171 0.0103
;
International Tables for Crystallography
(Vol. C, Tables 4.2.6.8 and 6.1.1.4)
;
N N 0.0061 0.0033
;
International Tables for Crystallography
(Vol. C, Tables 4.2.6.8 and 6.1.1.4)
;
O O 0.0106 0.0060
;
International Tables for Crystallography
(Vol. C, Tables 4.2.6.8 and 6.1.1.4)
;

loop_
_geom_angle_atom_site_label_1
_geom_angle_atom_site_label_2
_geom_angle_atom_site_label_3
_geom_angle
_geom_angle_publ_flag
O91 Au1 C1 175.9(6) yes
O191 Au10 C101 177.5(8) yes
O192 Au13 C131 176.4(8) yes
O193 Au16 C161 179.1(6) yes
O92 Au31 C31 175.4(7) yes
O93 Au61 C61 173.3(10) yes
Au1 O91 C91 121.4(15) yes
Au31 O92 C91 118.5(13) yes
Au61 O93 C91 127.3(13) yes
Au10 O191 C191 121.4(13) yes
Au13 O192 C191 115.8(14) yes
Au16 O193 C191 121.5(15) yes
C1 N2 C3 112.9(17) yes
C1 N2 C6 123.0(19) yes
C3 N2 C6 122.6(16) yes
C1 N5 C4 113.4(16) yes
C1 N5 C18 122.2(19) yes
C4 N5 C18 123(2) yes
C31 N32 C33 109.5(18) yes
C31 N32 C36 126.5(19) yes
C33 N32 C36 123.1(16) yes
C31 N35 C34 110.4(16) yes
C31 N35 C48 124.5(17) yes
C34 N35 C48 125(2) yes
C61 N62 C63 108(3) yes
C61 N62 C66 130(2) yes
C63 N62 C66 122(2) yes
C61 N65 C64 110(2) yes
C61 N65 C78 129(2) yes
C64 N65 C78 121(3) yes
C101 N102 C103 110.3(19) yes
C101 N102 C106 123.2(19) yes
C103 N102 C106 126(2) yes
C101 N105 C104 115(2) yes
C101 N105 C118 118.3(19) yes
C104 N105 C118 126.5(17) yes
C131 N132 C133 110.4(16) yes
C131 N132 C136 126.0(19) yes
C133 N132 C136 124(2) yes
C131 N135 C134 111.0(19) yes
C131 N135 C148 127(2) yes
C134 N135 C148 122.4(16) yes
C161 N162 C163 109(2) yes
C161 N162 C166 125(2) yes
C163 N162 C166 125.4(19) yes
C161 N165 C164 110.4(18) yes
C161 N165 C178 124.4(18) yes
C164 N165 C178 123.7(19) yes
Au1 C1 N2 128.4(16) yes
Au1 C1 N5 129.9(13) yes
N2 C1 N5 101.1(18) yes
N2 C3 C4 104.5(19) yes
N5 C4 C3 106(2) yes
N2 C6 C7 115(2) yes
N2 C6 C11 118.2(19) yes
C7 C6 C11 127(2) yes
C6 C7 C8 114(2) yes
C6 C7 C12 126(2) yes
C8 C7 C12 120(2) yes
C7 C8 C9 121(2) yes
C8 C9 C10 120(2) yes
C9 C10 C11 125(3) yes
C6 C11 C10 112(2) yes
C6 C11 C15 124(2) yes
C10 C11 C15 123(2) yes
C7 C12 C13 114(2) yes
C7 C12 C14 113(3) yes
C13 C12 C14 116(2) yes
C11 C15 C16 111(2) yes
C11 C15 C17 113(2) yes
C16 C15 C17 116(3) yes
N5 C18 C19 114.9(16) yes
N5 C18 C23 116(2) yes
C19 C18 C23 129(2) yes
C18 C19 C20 113.3(19) yes
C18 C19 C24 125(2) yes
C20 C19 C24 122(2) yes
C19 C20 C21 124(3) yes
C20 C21 C22 119(2) yes
C21 C22 C23 119(2) yes
C18 C23 C22 116(2) yes
C18 C23 C27 127(2) yes
C22 C23 C27 116.3(19) yes
C19 C24 C25 108(2) yes
C19 C24 C26 110(2) yes
C25 C24 C26 111(2) yes
C23 C27 C28 109(2) yes
C23 C27 C29 109(3) yes
C28 C27 C29 110(2) yes
Au31 C31 N32 130.9(18) yes
Au31 C31 N35 124.5(13) yes
N32 C31 N35 104.6(18) yes
N32 C33 C34 109.9(19) yes
N35 C34 C33 106(2) yes
N32 C36 C37 121.0(18) yes
N32 C36 C41 119.9(15) yes
C37 C36 C41 119(2) yes
C36 C37 C38 122(2) yes
C36 C37 C42 120(2) yes
C38 C37 C42 117.7(17) yes
C37 C38 C39 117.9(18) yes
C38 C39 C40 122(2) yes
C39 C40 C41 122(2) yes
C36 C41 C40 116.2(16) yes
C36 C41 C45 119(2) yes
C40 C41 C45 124.4(18) yes
C37 C42 C43 112(2) yes
C37 C42 C44 116(3) yes
C43 C42 C44 104(3) yes
C41 C45 C46 110.9(17) yes
C41 C45 C47 104(2) yes
C46 C45 C47 116(2) yes
N35 C48 C49 120.4(16) yes
N35 C48 C53 113.1(19) yes
C49 C48 C53 125(2) yes
C48 C49 C50 117(2) yes
C48 C49 C54 123(2) yes
C50 C49 C54 120(2) yes
C49 C50 C51 121(3) yes
C50 C51 C52 123(2) yes
C51 C52 C53 118(2) yes
C48 C53 C52 115(2) yes
C48 C53 C57 128(2) yes
C52 C53 C57 116.6(18) yes
C49 C54 C55 111(3) yes
C49 C54 C56 114(2) yes
C55 C54 C56 107(3) yes
C53 C57 C58 116(3) yes
C53 C57 C59 116(3) yes
C58 C57 C59 111(2) yes
Au61 C61 N62 131(2) yes
Au61 C61 N65 123.5(19) yes
N62 C61 N65 106(2) yes
N62 C63 C64 110(2) yes
N65 C64 C63 106(3) yes
N62 C66 C67 121(3) yes
N62 C66 C71 117(2) yes
C67 C66 C71 122(3) yes
C66 C67 C68 122(3) yes
C66 C67 C72 123(4) yes
C68 C67 C72 115(2) yes
C67 C68 C69 115(3) yes
C68 C69 C70 124(5) yes
C69 C70 C71 120(3) yes
C66 C71 C70 117(3) yes
C66 C71 C75 114(3) yes
C70 C71 C75 128(3) yes
C67 C72 C73 109(3) yes
C67 C72 C74 104(3) yes
C73 C72 C74 127(3) yes
C71 C75 C76 102(3) yes
C71 C75 C77 112(3) yes
C76 C75 C77 119(2) yes
N65 C78 C79 119(2) yes
N65 C78 C83 117(2) yes
C79 C78 C83 123(3) yes
C78 C79 C80 118(3) yes
C78 C79 C84 118(3) yes
C80 C79 C84 123(2) yes
C79 C80 C81 120(3) yes
C80 C81 C82 119(4) yes
C81 C82 C83 125(3) yes
C78 C83 C82 114(2) yes
C78 C83 C87 122(3) yes
C82 C83 C87 124(3) yes
C79 C84 C85 112(3) yes
C79 C84 C86 105(2) yes
C85 C84 C86 104.1(19) yes
C83 C87 C88 104(3) yes
C83 C87 C89 104(2) yes
C88 C87 C89 116(3) yes
O91 C91 O92 119.7(19) yes
O91 C91 O93 121.7(18) yes
O92 C91 O93 118.5(19) yes
Cl98 C98 Cl99 104(3) yes
Au10 C101 N102 127.7(14) yes
Au10 C101 N105 130.4(19) yes
N102 C101 N105 101.9(18) yes
N102 C103 C104 109(2) yes
N105 C104 C103 103.6(19) yes
N102 C106 C107 118.5(16) yes
N102 C106 C111 116(2) yes
C107 C106 C111 125(2) yes
C106 C107 C108 118.1(18) yes
C106 C107 C112 125(2) yes
C108 C107 C112 117(2) yes
C107 C108 C109 120(3) yes
C108 C109 C110 119(2) yes
C109 C110 C111 122.3(18) yes
C106 C111 C110 114(2) yes
C106 C111 C115 123(2) yes
C110 C111 C115 123.0(18) yes
C107 C112 C113 114(2) yes
C107 C112 C114 111(2) yes
C113 C112 C114 105(3) yes
C111 C115 C116 109(3) yes
C111 C115 C117 106(2) yes
C116 C115 C117 120(2) yes
N105 C118 C119 116(2) yes
N105 C118 C123 119.9(19) yes
C119 C118 C123 124(2) yes
C118 C119 C120 113(2) yes
C118 C119 C124 123(2) yes
C120 C119 C124 124(2) yes
C119 C120 C121 124(2) yes
C120 C121 C122 118(3) yes
C121 C122 C123 117(3) yes
C118 C123 C122 122(2) yes
C118 C123 C127 119(2) yes
C122 C123 C127 118(2) yes
C119 C124 C125 114(2) yes
C119 C124 C126 111.1(19) yes
C125 C124 C126 109(2) yes
C123 C127 C128 113(2) yes
C123 C127 C129 114(3) yes
C128 C127 C129 101(2) yes
Au13 C131 N132 127.9(13) yes
Au13 C131 N135 126.9(18) yes
N132 C131 N135 105(2) yes
N132 C133 C134 104(2) yes
N135 C134 C133 109(2) yes
N132 C136 C137 118.1(17) yes
N132 C136 C141 119(2) yes
C137 C136 C141 123.4(18) yes
C136 C137 C138 115.7(19) yes
C136 C137 C142 124.8(18) yes
C138 C137 C142 119(2) yes
C137 C138 C139 119(2) yes
C138 C139 C140 125(2) yes
C139 C140 C141 118(2) yes
C136 C141 C140 118(2) yes
C136 C141 C145 122.5(19) yes
C140 C141 C145 119(2) yes
C137 C142 C143 113(2) yes
C137 C142 C144 115(2) yes
C143 C142 C144 109(3) yes
C141 C145 C146 111(3) yes
C141 C145 C147 112(3) yes
C146 C145 C147 112(3) yes
N135 C148 C149 120(2) yes
N135 C148 C153 110.7(19) yes
C149 C148 C153 129(2) yes
C148 C149 C150 114(3) yes
C148 C149 C154 126(3) yes
C150 C149 C154 119(2) yes
C149 C150 C151 123(2) yes
C150 C151 C152 118(3) yes
C151 C152 C153 124(3) yes
C148 C153 C152 111(2) yes
C148 C153 C157 127(3) yes
C152 C153 C157 122(3) yes
C149 C154 C155 108(2) yes
C149 C154 C156 113(3) yes
C155 C154 C156 106(2) yes
C153 C157 C158 106(2) yes
C153 C157 C159 111(3) yes
C158 C157 C159 113(3) yes
Au16 C161 N162 127.1(19) yes
Au16 C161 N165 124.6(15) yes
N162 C161 N165 108.2(18) yes
N162 C163 C164 106.5(18) yes
N165 C164 C163 106(2) yes
N162 C166 C167 113(2) yes
N162 C166 C171 119(3) yes
C167 C166 C171 127(3) yes
C166 C167 C168 111(2) yes
C166 C167 C172 127(3) yes
C168 C167 C172 121(3) yes
C167 C168 C169 123(4) yes
C168 C169 C170 121(3) yes
C169 C170 C171 119(3) yes
C166 C171 C170 117(3) yes
C166 C171 C175 122(3) yes
C170 C171 C175 121(2) yes
C167 C172 C173 119(2) yes
C167 C172 C174 114(3) yes
C173 C172 C174 105(3) yes
C171 C175 C176 133(4) yes
C171 C175 C177 110(3) yes
C176 C175 C177 99(3) yes
N165 C178 C179 115(3) yes
N165 C178 C183 119(2) yes
C179 C178 C183 126(2) yes
C178 C179 C180 114(3) yes
C178 C179 C184 130(2) yes
C180 C179 C184 115(2) yes
C179 C180 C181 118(3) yes
C180 C181 C182 126(4) yes
C181 C182 C183 117(4) yes
C178 C183 C182 118(3) yes
C178 C183 C187 123(2) yes
C182 C183 C187 119(3) yes
C179 C184 C185 121(3) yes
C179 C184 C186 103(2) yes
C185 C184 C186 111(3) yes
C183 C187 C188 111(2) yes
C183 C187 C189 107(2) yes
C188 C187 C189 106(3) yes
O191 C191 O192 122.4(19) yes
O191 C191 O193 117.2(18) yes
O192 C191 O193 120(2) yes
F91 B91 F92 113(4) yes
F91 B91 F93 111(4) yes
F91 B91 F94 96(3) yes
F92 B91 F93 117(3) yes
F92 B91 F94 102(3) yes
F93 B91 F94 115(4) yes
F191 B191 F192 117(4) yes
F191 B191 F193 119(5) yes
F191 B191 F194 87(3) yes
F192 B191 F193 120(4) yes
F192 B191 F194 103(5) yes
F193 B191 F194 100(3) yes
N2 C3 H3 127.770 no
C4 C3 H3 127.778 no
N5 C4 H4 126.751 no
C3 C4 H4 126.760 no
C7 C8 H8 119.254 no
C9 C8 H8 119.298 no
C8 C9 H9 119.943 no
C10 C9 H9 119.956 no
C9 C10 H10 117.459 no
C11 C10 H10 117.485 no
C7 C12 H12 103.981 no
C13 C12 H12 103.977 no
C14 C12 H12 103.988 no
C12 C13 H13A 109.464 no
C12 C13 H13B 109.472 no
C12 C13 H13C 109.476 no
H13A C13 H13B 109.470 no
H13A C13 H13C 109.463 no
H13B C13 H13C 109.482 no
C12 C14 H14A 109.476 no
C12 C14 H14B 109.472 no
C12 C14 H14C 109.479 no
H14A C14 H14B 109.466 no
H14A C14 H14C 109.470 no
H14B C14 H14C 109.465 no
C11 C15 H15 105.348 no
C16 C15 H15 105.377 no
C17 C15 H15 105.369 no
C15 C16 H16A 109.462 no
C15 C16 H16B 109.470 no
C15 C16 H16C 109.470 no
H16A C16 H16B 109.470 no
H16A C16 H16C 109.476 no
H16B C16 H16C 109.479 no
C15 C17 H17A 109.456 no
C15 C17 H17B 109.472 no
C15 C17 H17C 109.481 no
H17A C17 H17B 109.461 no
H17A C17 H17C 109.480 no
H17B C17 H17C 109.477 no
C19 C20 H20 118.223 no
C21 C20 H20 118.238 no
C20 C21 H21 120.478 no
C22 C21 H21 120.483 no
C21 C22 H22 120.490 no
C23 C22 H22 120.467 no
C19 C24 H24 109.143 no
C25 C24 H24 109.136 no
C26 C24 H24 109.147 no
C24 C25 H25A 109.475 no
C24 C25 H25B 109.478 no
C24 C25 H25C 109.482 no
H25A C25 H25B 109.464 no
H25A C25 H25C 109.470 no
H25B C25 H25C 109.459 no
C24 C26 H26A 109.469 no
C24 C26 H26B 109.457 no
C24 C26 H26C 109.484 no
H26A C26 H26B 109.468 no
H26A C26 H26C 109.473 no
H26B C26 H26C 109.477 no
C23 C27 H27 109.729 no
C28 C27 H27 109.748 no
C29 C27 H27 109.721 no
C27 C28 H28A 109.474 no
C27 C28 H28B 109.475 no
C27 C28 H28C 109.460 no
H28A C28 H28B 109.484 no
H28A C28 H28C 109.469 no
H28B C28 H28C 109.465 no
C27 C29 H29A 109.482 no
C27 C29 H29B 109.464 no
C27 C29 H29C 109.468 no
H29A C29 H29B 109.472 no
H29A C29 H29C 109.474 no
H29B C29 H29C 109.468 no
N32 C33 H33 125.043 no
C34 C33 H33 125.044 no
N35 C34 H34 127.222 no
C33 C34 H34 127.213 no
C37 C38 H38 121.046 no
C39 C38 H38 121.045 no
C38 C39 H39 118.815 no
C40 C39 H39 118.821 no
C39 C40 H40 118.990 no
C41 C40 H40 118.980 no
C37 C42 H42 108.145 no
C43 C42 H42 108.150 no
C44 C42 H42 108.146 no
C42 C43 H43A 109.474 no
C42 C43 H43B 109.473 no
C42 C43 H43C 109.469 no
H43A C43 H43B 109.461 no
H43A C43 H43C 109.467 no
H43B C43 H43C 109.483 no
C42 C44 H44A 109.477 no
C42 C44 H44B 109.471 no
C42 C44 H44C 109.468 no
H44A C44 H44B 109.473 no
H44A C44 H44C 109.475 no
H44B C44 H44C 109.463 no
C41 C45 H45 108.335 no
C46 C45 H45 108.348 no
C47 C45 H45 108.343 no
C45 C46 H46A 109.467 no
C45 C46 H46B 109.481 no
C45 C46 H46C 109.474 no
H46A C46 H46B 109.460 no
H46A C46 H46C 109.465 no
H46B C46 H46C 109.481 no
C45 C47 H47A 109.479 no
C45 C47 H47B 109.467 no
C45 C47 H47C 109.470 no
H47A C47 H47B 109.475 no
H47A C47 H47C 109.465 no
H47B C47 H47C 109.472 no
C49 C50 H50 119.285 no
C51 C50 H50 119.284 no
C50 C51 H51 118.694 no
C52 C51 H51 118.688 no
C51 C52 H52 120.768 no
C53 C52 H52 120.741 no
C49 C54 H54 108.289 no
C55 C54 H54 108.285 no
C56 C54 H54 108.294 no
C54 C55 H55A 109.477 no
C54 C55 H55B 109.475 no
C54 C55 H55C 109.477 no
H55A C55 H55B 109.472 no
H55A C55 H55C 109.466 no
H55B C55 H55C 109.460 no
C54 C56 H56A 109.478 no
C54 C56 H56B 109.475 no
C54 C56 H56C 109.473 no
H56A C56 H56B 109.467 no
H56A C56 H56C 109.463 no
H56B C56 H56C 109.472 no
C53 C57 H57 104.171 no
C58 C57 H57 104.157 no
C59 C57 H57 104.160 no
C57 C58 H58A 109.479 no
C57 C58 H58B 109.465 no
C57 C58 H58C 109.467 no
H58A C58 H58B 109.477 no
H58A C58 H58C 109.473 no
H58B C58 H58C 109.466 no
C57 C59 H59A 109.473 no
C57 C59 H59B 109.467 no
C57 C59 H59C 109.477 no
H59A C59 H59B 109.461 no
H59A C59 H59C 109.475 no
H59B C59 H59C 109.475 no
N62 C63 H63 124.922 no
C64 C63 H63 124.902 no
N65 C64 H64 126.852 no
C63 C64 H64 126.865 no
C67 C68 H68 122.521 no
C69 C68 H68 122.507 no
C68 C69 H69 118.213 no
C70 C69 H69 118.219 no
C69 C70 H70 119.870 no
C71 C70 H70 119.863 no
C67 C72 H72 104.603 no
C73 C72 H72 104.607 no
C74 C72 H72 104.610 no
C72 C73 H73A 109.481 no
C72 C73 H73B 109.469 no
C72 C73 H73C 109.488 no
H73A C73 H73B 109.460 no
H73A C73 H73C 109.469 no
H73B C73 H73C 109.461 no
C72 C74 H74A 109.470 no
C72 C74 H74B 109.473 no
C72 C74 H74C 109.450 no
H74A C74 H74B 109.492 no
H74A C74 H74C 109.467 no
H74B C74 H74C 109.475 no
C71 C75 H75 108.064 no
C76 C75 H75 108.060 no
C77 C75 H75 108.076 no
C75 C76 H76A 109.461 no
C75 C76 H76B 109.454 no
C75 C76 H76C 109.463 no
H76A C76 H76B 109.475 no
H76A C76 H76C 109.483 no
H76B C76 H76C 109.491 no
C75 C77 H77A 109.488 no
C75 C77 H77B 109.473 no
C75 C77 H77C 109.482 no
H77A C77 H77B 109.454 no
H77A C77 H77C 109.470 no
H77B C77 H77C 109.460 no
C79 C80 H80 119.894 no
C81 C80 H80 119.880 no
C80 C81 H81 120.610 no
C82 C81 H81 120.613 no
C81 C82 H82 117.348 no
C83 C82 H82 117.369 no
C79 C84 H84 111.573 no
C85 C84 H84 111.565 no
C86 C84 H84 111.578 no
C84 C85 H85A 109.466 no
C84 C85 H85B 109.465 no
C84 C85 H85C 109.473 no
H85A C85 H85B 109.487 no
H85A C85 H85C 109.465 no
H85B C85 H85C 109.471 no
C84 C86 H86A 109.472 no
C84 C86 H86B 109.463 no
C84 C86 H86C 109.470 no
H86A C86 H86B 109.472 no
H86A C86 H86C 109.483 no
H86B C86 H86C 109.468 no
C83 C87 H87 110.925 no
C88 C87 H87 110.923 no
C89 C87 H87 110.931 no
C87 C88 H88A 109.460 no
C87 C88 H88B 109.465 no
C87 C88 H88C 109.472 no
H88A C88 H88B 109.482 no
H88A C88 H88C 109.467 no
H88B C88 H88C 109.482 no
C87 C89 H89A 109.464 no
C87 C89 H89B 109.480 no
C87 C89 H89C 109.469 no
H89A C89 H89B 109.464 no
H89A C89 H89C 109.469 no
H89B C89 H89C 109.482 no
Cl98 C98 H98A 110.971 no
Cl98 C98 H98B 110.971 no
Cl99 C98 H98A 110.992 no
Cl99 C98 H98B 110.987 no
H98A C98 H98B 108.994 no
N102 C103 H103 125.416 no
C104 C103 H103 125.419 no
N105 C104 H104 128.191 no
C103 C104 H104 128.188 no
C107 C108 H108 119.842 no
C109 C108 H108 119.834 no
C108 C109 H109 120.463 no
C110 C109 H109 120.468 no
C109 C110 H110 118.837 no
C111 C110 H110 118.824 no
C107 C112 H112 109.142 no
C113 C112 H112 109.134 no
C114 C112 H112 109.134 no
C112 C113 H11A 109.477 no
C112 C113 H11B 109.471 no
C112 C113 H11C 109.468 no
H11A C113 H11B 109.471 no
H11A C113 H11C 109.467 no
H11B C113 H11C 109.474 no
C112 C114 H11D 109.484 no
C112 C114 H11E 109.466 no
C112 C114 H11F 109.473 no
H11D C114 H11E 109.484 no
H11D C114 H11F 109.460 no
H11E C114 H11F 109.462 no
C111 C115 H115 107.040 no
C116 C115 H115 107.047 no
C117 C115 H115 107.044 no
C115 C116 H11G 109.481 no
C115 C116 H11H 109.487 no
C115 C116 H11I 109.464 no
H11G C116 H11H 109.480 no
H11G C116 H11I 109.457 no
H11H C116 H11I 109.459 no
C115 C117 H11J 109.464 no
C115 C117 H11K 109.474 no
C115 C117 H11L 109.465 no
H11J C117 H11K 109.481 no
H11J C117 H11L 109.466 no
H11K C117 H11L 109.478 no
C119 C120 H120 117.957 no
C121 C120 H120 117.959 no
C120 C121 H121 121.147 no
C122 C121 H121 121.167 no
C121 C122 H122 121.314 no
C123 C122 H122 121.321 no
C119 C124 H124 107.305 no
C125 C124 H124 107.296 no
C126 C124 H124 107.300 no
C124 C125 H12A 109.465 no
C124 C125 H12B 109.467 no
C124 C125 H12C 109.474 no
H12A C125 H12B 109.454 no
H12A C125 H12C 109.475 no
H12B C125 H12C 109.492 no
C124 C126 H12D 109.464 no
C124 C126 H12E 109.469 no
C124 C126 H12F 109.482 no
H12D C126 H12E 109.471 no
H12D C126 H12F 109.472 no
H12E C126 H12F 109.469 no
C123 C127 H127 109.697 no
C128 C127 H127 109.702 no
C129 C127 H127 109.695 no
C127 C128 H12G 109.481 no
C127 C128 H12H 109.463 no
C127 C128 H12I 109.462 no
H12G C128 H12H 109.475 no
H12G C128 H12I 109.473 no
H12H C128 H12I 109.474 no
C127 C129 H12J 109.471 no
C127 C129 H12K 109.469 no
C127 C129 H12L 109.465 no
H12J C129 H12K 109.462 no
H12J C129 H12L 109.472 no
H12K C129 H12L 109.489 no
N132 C133 H133 127.911 no
C134 C133 H133 127.919 no
N135 C134 H134 125.575 no
C133 C134 H134 125.565 no
C137 C138 H138 120.303 no
C139 C138 H138 120.305 no
C138 C139 H139 117.657 no
C140 C139 H139 117.632 no
C139 C140 H140 120.979 no
C141 C140 H140 120.976 no
C137 C142 H142 106.621 no
C143 C142 H142 106.632 no
C144 C142 H142 106.627 no
C142 C143 H14D 109.480 no
C142 C143 H14E 109.463 no
C142 C143 H14F 109.465 no
H14D C143 H14E 109.477 no
H14D C143 H14F 109.473 no
H14E C143 H14F 109.470 no
C142 C144 H14G 109.469 no
C142 C144 H14H 109.477 no
C142 C144 H14I 109.477 no
H14G C144 H14H 109.470 no
H14G C144 H14I 109.476 no
H14H C144 H14I 109.458 no
C141 C145 H145 107.257 no
C146 C145 H145 107.235 no
C147 C145 H145 107.260 no
C145 C146 H14J 109.473 no
C145 C146 H14K 109.475 no
C145 C146 H14L 109.464 no
H14J C146 H14K 109.475 no
H14J C146 H14L 109.468 no
H14K C146 H14L 109.473 no
C145 C147 H14M 109.464 no
C145 C147 H14N 109.473 no
C145 C147 H14O 109.473 no
H14M C147 H14N 109.462 no
H14M C147 H14O 109.471 no
H14N C147 H14O 109.485 no
C149 C150 H150 118.541 no
C151 C150 H150 118.546 no
C150 C151 H151 121.106 no
C152 C151 H151 121.099 no
C151 C152 H152 117.806 no
C153 C152 H152 117.794 no
C149 C154 H154 109.723 no
C155 C154 H154 109.731 no
C156 C154 H154 109.731 no
C154 C155 H15A 109.470 no
C154 C155 H15B 109.459 no
C154 C155 H15C 109.474 no
H15A C155 H15B 109.476 no
H15A C155 H15C 109.471 no
H15B C155 H15C 109.477 no
C154 C156 H15D 109.463 no
C154 C156 H15E 109.468 no
C154 C156 H15F 109.480 no
H15D C156 H15E 109.462 no
H15D C156 H15F 109.477 no
H15E C156 H15F 109.478 no
C153 C157 H157 108.635 no
C158 C157 H157 108.627 no
C159 C157 H157 108.633 no
C157 C158 H15G 109.473 no
C157 C158 H15H 109.469 no
C157 C158 H15I 109.483 no
H15G C158 H15H 109.467 no
H15G C158 H15I 109.465 no
H15H C158 H15I 109.470 no
C157 C159 H15J 109.465 no
C157 C159 H15K 109.460 no
C157 C159 H15L 109.478 no
H15J C159 H15K 109.468 no
H15J C159 H15L 109.472 no
H15K C159 H15L 109.483 no
N162 C163 H163 126.726 no
C164 C163 H163 126.732 no
N165 C164 H164 127.186 no
C163 C164 H164 127.200 no
C167 C168 H168 118.267 no
C169 C168 H168 118.254 no
C168 C169 H169 119.568 no
C170 C169 H169 119.550 no
C169 C170 H170 120.355 no
C171 C170 H170 120.336 no
C167 C172 H172 105.938 no
C173 C172 H172 105.935 no
C174 C172 H172 105.944 no
C172 C173 H17D 109.472 no
C172 C173 H17E 109.486 no
C172 C173 H17F 109.478 no
H17D C173 H17E 109.472 no
H17D C173 H17F 109.454 no
H17E C173 H17F 109.465 no
C172 C174 H17G 109.472 no
C172 C174 H17H 109.468 no
C172 C174 H17I 109.464 no
H17G C174 H17H 109.479 no
H17G C174 H17I 109.457 no
H17H C174 H17I 109.487 no
C171 C175 H175 104.081 no
C176 C175 H175 104.092 no
C177 C175 H175 104.067 no
C175 C176 H17J 109.480 no
C175 C176 H17K 109.482 no
C175 C176 H17L 109.458 no
H17J C176 H17K 109.474 no
H17J C176 H17L 109.475 no
H17K C176 H17L 109.459 no
C175 C177 H17M 109.476 no
C175 C177 H17N 109.474 no
C175 C177 H17O 109.470 no
H17M C177 H17N 109.457 no
H17M C177 H17O 109.476 no
H17N C177 H17O 109.475 no
C179 C180 H180 121.229 no
C181 C180 H180 121.232 no
C180 C181 H181 116.965 no
C182 C181 H181 116.977 no
C181 C182 H182 121.456 no
C183 C182 H182 121.451 no
C179 C184 H184 106.816 no
C185 C184 H184 106.823 no
C186 C184 H184 106.834 no
C184 C185 H18J 109.480 no
C184 C185 H18K 109.468 no
C184 C185 H18L 109.460 no
H18J C185 H18K 109.471 no
H18J C185 H18L 109.477 no
H18K C185 H18L 109.472 no
C184 C186 H18A 109.472 no
C184 C186 H18B 109.486 no
C184 C186 H18C 109.474 no
H18A C186 H18B 109.468 no
H18A C186 H18C 109.468 no
H18B C186 H18C 109.459 no
C183 C187 H187 110.834 no
C188 C187 H187 110.834 no
C189 C187 H187 110.843 no
C187 C188 H18D 109.474 no
C187 C188 H18E 109.463 no
C187 C188 H18F 109.478 no
H18D C188 H18E 109.469 no
H18D C188 H18F 109.476 no
H18E C188 H18F 109.467 no
C187 C189 H18G 109.483 no
C187 C189 H18H 109.467 no
C187 C189 H18I 109.465 no
H18G C189 H18H 109.472 no
H18G C189 H18I 109.466 no
H18H C189 H18I 109.474 no

loop_
_geom_bond_atom_site_label_1
_geom_bond_atom_site_label_2
_geom_bond_distance
_geom_bond_publ_flag
Au1 O91 2.081(14) yes
Au1 C1 1.96(2) yes
Au10 O191 2.025(16) yes
Au10 C101 1.95(2) yes
Au13 O192 2.045(15) yes
Au13 C131 1.95(2) yes
Au16 O193 2.038(13) yes
Au16 C161 1.99(2) yes
Au31 O92 2.054(14) yes
Au31 C31 1.97(2) yes
Au61 O93 2.089(16) yes
Au61 C61 1.98(3) yes
Cl98 C98 1.68(9) yes
Cl99 C98 1.82(9) yes
F91 B91 1.40(6) yes
F92 B91 1.25(5) yes
F93 B91 1.28(5) yes
F94 B91 1.58(4) yes
F191 B191 1.30(6) yes
F192 B191 1.25(5) yes
F193 B191 1.32(6) yes
F194 B191 1.57(6) yes
O91 C91 1.20(3) yes
O92 C91 1.31(2) yes
O93 C91 1.26(3) yes
O191 C191 1.30(3) yes
O192 C191 1.24(2) yes
O193 C191 1.28(2) yes
N2 C1 1.41(2) yes
N2 C3 1.33(3) yes
N2 C6 1.50(3) yes
N5 C1 1.36(3) yes
N5 C4 1.34(3) yes
N5 C18 1.45(2) yes
N32 C31 1.34(2) yes
N32 C33 1.36(3) yes
N32 C36 1.43(3) yes
N35 C31 1.35(3) yes
N35 C34 1.38(3) yes
N35 C48 1.47(2) yes
N62 C61 1.31(3) yes
N62 C63 1.44(4) yes
N62 C66 1.50(4) yes
N65 C61 1.37(4) yes
N65 C64 1.42(3) yes
N65 C78 1.41(4) yes
N102 C101 1.41(3) yes
N102 C103 1.28(3) yes
N102 C106 1.46(3) yes
N105 C101 1.33(2) yes
N105 C104 1.32(3) yes
N105 C118 1.46(3) yes
N132 C131 1.38(3) yes
N132 C133 1.42(3) yes
N132 C136 1.42(2) yes
N135 C131 1.31(2) yes
N135 C134 1.40(4) yes
N135 C148 1.49(3) yes
N162 C161 1.38(3) yes
N162 C163 1.35(3) yes
N162 C166 1.40(4) yes
N165 C161 1.32(3) yes
N165 C164 1.37(3) yes
N165 C178 1.43(3) yes
C3 C4 1.41(3) yes
C6 C7 1.42(3) yes
C6 C11 1.34(4) yes
C7 C8 1.37(3) yes
C7 C12 1.52(4) yes
C8 C9 1.39(4) yes
C9 C10 1.27(3) yes
C10 C11 1.44(3) yes
C11 C15 1.53(3) yes
C12 C13 1.54(5) yes
C12 C14 1.49(4) yes
C15 C16 1.52(5) yes
C15 C17 1.50(4) yes
C18 C19 1.42(4) yes
C18 C23 1.30(3) yes
C19 C20 1.43(3) yes
C19 C24 1.48(3) yes
C20 C21 1.39(3) yes
C21 C22 1.41(5) yes
C22 C23 1.50(3) yes
C23 C27 1.50(4) yes
C24 C25 1.51(5) yes
C24 C26 1.58(4) yes
C27 C28 1.71(4) yes
C27 C29 1.48(6) yes
C33 C34 1.29(3) yes
C36 C37 1.37(2) yes
C36 C41 1.47(3) yes
C37 C38 1.38(4) yes
C37 C42 1.60(3) yes
C38 C39 1.38(3) yes
C39 C40 1.35(3) yes
C40 C41 1.39(3) yes
C41 C45 1.56(3) yes
C42 C43 1.45(4) yes
C42 C44 1.34(5) yes
C45 C46 1.48(4) yes
C45 C47 1.59(3) yes
C48 C49 1.38(3) yes
C48 C53 1.42(3) yes
C49 C50 1.37(3) yes
C49 C54 1.50(3) yes
C50 C51 1.35(3) yes
C51 C52 1.41(4) yes
C52 C53 1.44(3) yes
C53 C57 1.48(4) yes
C54 C55 1.57(5) yes
C54 C56 1.44(5) yes
C57 C58 1.56(5) yes
C57 C59 1.41(5) yes
C63 C64 1.24(5) yes
C66 C67 1.29(4) yes
C66 C71 1.44(4) yes
C67 C68 1.40(6) yes
C67 C72 1.61(5) yes
C68 C69 1.37(5) yes
C69 C70 1.36(5) yes
C70 C71 1.32(6) yes
C71 C75 1.62(4) yes
C72 C73 1.67(6) yes
C72 C74 1.62(6) yes
C75 C76 1.57(4) yes
C75 C77 1.48(5) yes
C78 C79 1.38(3) yes
C78 C83 1.41(4) yes
C79 C80 1.51(5) yes
C79 C84 1.57(4) yes
C80 C81 1.25(4) yes
C81 C82 1.47(4) yes
C82 C83 1.38(5) yes
C83 C87 1.51(4) yes
C84 C85 1.65(4) yes
C84 C86 1.65(4) yes
C87 C88 1.62(6) yes
C87 C89 1.59(5) yes
C103 C104 1.40(3) yes
C106 C107 1.34(3) yes
C106 C111 1.45(3) yes
C107 C108 1.44(3) yes
C107 C112 1.55(3) yes
C108 C109 1.38(3) yes
C109 C110 1.42(4) yes
C110 C111 1.41(3) yes
C111 C115 1.47(4) yes
C112 C113 1.44(4) yes
C112 C114 1.60(5) yes
C115 C116 1.60(5) yes
C115 C117 1.60(4) yes
C118 C119 1.39(3) yes
C118 C123 1.33(3) yes
C119 C120 1.46(4) yes
C119 C124 1.47(3) yes
C120 C121 1.29(4) yes
C121 C122 1.48(4) yes
C122 C123 1.34(4) yes
C123 C127 1.50(4) yes
C124 C125 1.53(3) yes
C124 C126 1.61(4) yes
C127 C128 1.52(5) yes
C127 C129 1.63(3) yes
C133 C134 1.33(3) yes
C136 C137 1.36(4) yes
C136 C141 1.39(3) yes
C137 C138 1.43(3) yes
C137 C142 1.55(3) yes
C138 C139 1.35(3) yes
C139 C140 1.31(4) yes
C140 C141 1.41(3) yes
C141 C145 1.57(4) yes
C142 C143 1.59(6) yes
C142 C144 1.45(4) yes
C145 C146 1.43(6) yes
C145 C147 1.40(6) yes
C148 C149 1.31(3) yes
C148 C153 1.39(4) yes
C149 C150 1.44(4) yes
C149 C154 1.43(4) yes
C150 C151 1.33(4) yes
C151 C152 1.35(4) yes
C152 C153 1.42(4) yes
C153 C157 1.49(4) yes
C154 C155 1.66(4) yes
C154 C156 1.47(5) yes
C157 C158 1.55(5) yes
C157 C159 1.43(6) yes
C163 C164 1.43(3) yes
C166 C167 1.45(5) yes
C166 C171 1.36(3) yes
C167 C168 1.50(4) yes
C167 C172 1.38(3) yes
C168 C169 1.33(4) yes
C169 C170 1.42(6) yes
C170 C171 1.45(5) yes
C171 C175 1.45(5) yes
C172 C173 1.45(4) yes
C172 C174 1.61(5) yes
C175 C176 1.41(4) yes
C175 C177 1.47(6) yes
C178 C179 1.30(4) yes
C178 C183 1.38(4) yes
C179 C180 1.57(4) yes
C179 C184 1.55(5) yes
C180 C181 1.22(7) yes
C181 C182 1.42(5) yes
C182 C183 1.37(4) yes
C183 C187 1.55(4) yes
C184 C185 1.29(4) yes
C184 C186 1.58(5) yes
C187 C188 1.53(5) yes
C187 C189 1.54(4) yes
C3 H3 0.950 no
C4 H4 0.950 no
C8 H8 0.950 no
C9 H9 0.950 no
C10 H10 0.950 no
C12 H12 1.000 no
C13 H13A 0.980 no
C13 H13B 0.980 no
C13 H13C 0.980 no
C14 H14A 0.980 no
C14 H14B 0.980 no
C14 H14C 0.980 no
C15 H15 1.000 no
C16 H16A 0.980 no
C16 H16B 0.980 no
C16 H16C 0.980 no
C17 H17A 0.980 no
C17 H17B 0.980 no
C17 H17C 0.980 no
C20 H20 0.950 no
C21 H21 0.950 no
C22 H22 0.950 no
C24 H24 1.000 no
C25 H25A 0.980 no
C25 H25B 0.980 no
C25 H25C 0.980 no
C26 H26A 0.980 no
C26 H26B 0.980 no
C26 H26C 0.980 no
C27 H27 1.000 no
C28 H28A 0.980 no
C28 H28B 0.980 no
C28 H28C 0.980 no
C29 H29A 0.980 no
C29 H29B 0.980 no
C29 H29C 0.980 no
C33 H33 0.950 no
C34 H34 0.950 no
C38 H38 0.950 no
C39 H39 0.950 no
C40 H40 0.950 no
C42 H42 1.000 no
C43 H43A 0.980 no
C43 H43B 0.980 no
C43 H43C 0.980 no
C44 H44A 0.980 no
C44 H44B 0.980 no
C44 H44C 0.980 no
C45 H45 1.000 no
C46 H46A 0.980 no
C46 H46B 0.980 no
C46 H46C 0.980 no
C47 H47A 0.980 no
C47 H47B 0.980 no
C47 H47C 0.980 no
C50 H50 0.950 no
C51 H51 0.950 no
C52 H52 0.950 no
C54 H54 1.000 no
C55 H55A 0.980 no
C55 H55B 0.980 no
C55 H55C 0.980 no
C56 H56A 0.980 no
C56 H56B 0.980 no
C56 H56C 0.980 no
C57 H57 1.000 no
C58 H58A 0.980 no
C58 H58B 0.980 no
C58 H58C 0.980 no
C59 H59A 0.980 no
C59 H59B 0.980 no
C59 H59C 0.980 no
C63 H63 0.950 no
C64 H64 0.950 no
C68 H68 0.950 no
C69 H69 0.950 no
C70 H70 0.950 no
C72 H72 1.000 no
C73 H73A 0.980 no
C73 H73B 0.980 no
C73 H73C 0.980 no
C74 H74A 0.980 no
C74 H74B 0.980 no
C74 H74C 0.980 no
C75 H75 1.000 no
C76 H76A 0.980 no
C76 H76B 0.980 no
C76 H76C 0.980 no
C77 H77A 0.980 no
C77 H77B 0.980 no
C77 H77C 0.980 no
C80 H80 0.950 no
C81 H81 0.950 no
C82 H82 0.950 no
C84 H84 1.000 no
C85 H85A 0.980 no
C85 H85B 0.980 no
C85 H85C 0.980 no
C86 H86A 0.980 no
C86 H86B 0.980 no
C86 H86C 0.980 no
C87 H87 1.000 no
C88 H88A 0.980 no
C88 H88B 0.980 no
C88 H88C 0.980 no
C89 H89A 0.980 no
C89 H89B 0.980 no
C89 H89C 0.980 no
C98 H98A 0.990 no
C98 H98B 0.990 no
C103 H103 0.950 no
C104 H104 0.950 no
C108 H108 0.950 no
C109 H109 0.950 no
C110 H110 0.950 no
C112 H112 1.000 no
C113 H11A 0.980 no
C113 H11B 0.980 no
C113 H11C 0.980 no
C114 H11D 0.980 no
C114 H11E 0.980 no
C114 H11F 0.980 no
C115 H115 1.000 no
C116 H11G 0.980 no
C116 H11H 0.980 no
C116 H11I 0.980 no
C117 H11J 0.980 no
C117 H11K 0.980 no
C117 H11L 0.980 no
C120 H120 0.950 no
C121 H121 0.950 no
C122 H122 0.950 no
C124 H124 1.000 no
C125 H12A 0.980 no
C125 H12B 0.980 no
C125 H12C 0.980 no
C126 H12D 0.980 no
C126 H12E 0.980 no
C126 H12F 0.980 no
C127 H127 1.000 no
C128 H12G 0.980 no
C128 H12H 0.980 no
C128 H12I 0.980 no
C129 H12J 0.980 no
C129 H12K 0.980 no
C129 H12L 0.980 no
C133 H133 0.950 no
C134 H134 0.950 no
C138 H138 0.950 no
C139 H139 0.950 no
C140 H140 0.950 no
C142 H142 1.000 no
C143 H14D 0.980 no
C143 H14E 0.980 no
C143 H14F 0.980 no
C144 H14G 0.980 no
C144 H14H 0.980 no
C144 H14I 0.980 no
C145 H145 1.000 no
C146 H14J 0.980 no
C146 H14K 0.980 no
C146 H14L 0.980 no
C147 H14M 0.980 no
C147 H14N 0.980 no
C147 H14O 0.980 no
C150 H150 0.950 no
C151 H151 0.950 no
C152 H152 0.950 no
C154 H154 1.000 no
C155 H15A 0.980 no
C155 H15B 0.980 no
C155 H15C 0.980 no
C156 H15D 0.980 no
C156 H15E 0.980 no
C156 H15F 0.980 no
C157 H157 1.000 no
C158 H15G 0.980 no
C158 H15H 0.980 no
C158 H15I 0.980 no
C159 H15J 0.980 no
C159 H15K 0.980 no
C159 H15L 0.980 no
C163 H163 0.950 no
C164 H164 0.950 no
C168 H168 0.950 no
C169 H169 0.950 no
C170 H170 0.950 no
C172 H172 1.000 no
C173 H17D 0.980 no
C173 H17E 0.980 no
C173 H17F 0.980 no
C174 H17G 0.980 no
C174 H17H 0.980 no
C174 H17I 0.980 no
C175 H175 1.000 no
C176 H17J 0.980 no
C176 H17K 0.980 no
C176 H17L 0.980 no
C177 H17M 0.980 no
C177 H17N 0.980 no
C177 H17O 0.980 no
C180 H180 0.950 no
C181 H181 0.950 no
C182 H182 0.950 no
C184 H184 1.000 no
C185 H18J 0.980 no
C185 H18K 0.980 no
C185 H18L 0.980 no
C186 H18A 0.980 no
C186 H18B 0.980 no
C186 H18C 0.980 no
C187 H187 1.000 no
C188 H18D 0.980 no
C188 H18E 0.980 no
C188 H18F 0.980 no
C189 H18G 0.980 no
C189 H18H 0.980 no
C189 H18I 0.980 no

loop_
_geom_torsion_atom_site_label_1
_geom_torsion_atom_site_label_2
_geom_torsion_atom_site_label_3
_geom_torsion_atom_site_label_4
_geom_torsion
_geom_torsion_publ_flag
Au1 O91 C91 O92 -160.0(11) no
Au1 O91 C91 O93 19(2) no
Au31 O92 C91 O91 -5(2) no
Au31 O92 C91 O93 176.0(11) no
Au61 O93 C91 O91 -175.4(12) no
Au61 O93 C91 O92 4(3) no
Au10 O191 C191 O192 -1(3) no
Au10 O191 C191 O193 -174.2(11) no
Au13 O192 C191 O191 179.3(12) no
Au13 O192 C191 O193 -8(2) no
Au16 O193 C191 O191 -4(2) no
Au16 O193 C191 O192 -176.8(12) no
C1 N2 C3 C4 -12(3) no
C3 N2 C1 Au1 179.3(19) no
C3 N2 C1 N5 7(2) no
C1 N2 C6 C7 85(2) no
C1 N2 C6 C11 -99(2) no
C6 N2 C1 Au1 -14(3) no
C6 N2 C1 N5 173.8(17) no
C3 N2 C6 C7 -110(2) no
C3 N2 C6 C11 66(3) no
C6 N2 C3 C4 -178.9(17) no
C1 N5 C4 C3 -9(3) no
C4 N5 C1 Au1 -170.5(18) no
C4 N5 C1 N2 1(2) no
C1 N5 C18 C19 -85(3) no
C1 N5 C18 C23 97(2) no
C18 N5 C1 Au1 -3(3) no
C18 N5 C1 N2 168.6(17) no
C4 N5 C18 C19 81(3) no
C4 N5 C18 C23 -96(3) no
C18 N5 C4 C3 -175.8(17) no
C31 N32 C33 C34 -2(2) no
C33 N32 C31 Au31 180.0(14) no
C33 N32 C31 N35 1.7(18) no
C31 N32 C36 C37 116(2) no
C31 N32 C36 C41 -66(3) no
C36 N32 C31 Au31 -10(3) no
C36 N32 C31 N35 171.3(15) no
C33 N32 C36 C37 -76(2) no
C33 N32 C36 C41 102.2(19) no
C36 N32 C33 C34 -172.4(13) no
C31 N35 C34 C33 -0.9(19) no
C34 N35 C31 Au31 -178.9(13) no
C34 N35 C31 N32 -0.5(18) no
C31 N35 C48 C49 -103(2) no
C31 N35 C48 C53 89(2) no
C48 N35 C31 Au31 7(2) no
C48 N35 C31 N32 -174.6(14) no
C34 N35 C48 C49 84(3) no
C34 N35 C48 C53 -84(2) no
C48 N35 C34 C33 173.1(15) no
C61 N62 C63 C64 -2(2) no
C63 N62 C61 Au61 -179.7(15) no
C63 N62 C61 N65 0.7(19) no
C61 N62 C66 C67 69(3) no
C61 N62 C66 C71 -115(2) no
C66 N62 C61 Au61 10(3) no
C66 N62 C61 N65 -169.4(16) no
C63 N62 C66 C67 -100(2) no
C63 N62 C66 C71 76(2) no
C66 N62 C63 C64 168.6(16) no
C61 N65 C64 C63 -3(2) no
C64 N65 C61 Au61 -178.6(13) no
C64 N65 C61 N62 1(2) no
C61 N65 C78 C79 -88(3) no
C61 N65 C78 C83 101(3) no
C78 N65 C61 Au61 -2(3) no
C78 N65 C61 N62 177.8(17) no
C64 N65 C78 C79 88(3) no
C64 N65 C78 C83 -83(3) no
C78 N65 C64 C63 -179.7(16) no
C101 N102 C103 C104 1(2) no
C103 N102 C101 Au10 -177.9(16) no
C103 N102 C101 N105 -0(2) no
C101 N102 C106 C107 102(2) no
C101 N102 C106 C111 -82(3) no
C106 N102 C101 Au10 6(3) no
C106 N102 C101 N105 -176.2(16) no
C103 N102 C106 C107 -73(3) no
C103 N102 C106 C111 102(2) no
C106 N102 C103 C104 177.2(17) no
C101 N105 C104 C103 2(2) no
C104 N105 C101 Au10 176.5(16) no
C104 N105 C101 N102 -1(2) no
C101 N105 C118 C119 -105.0(19) no
C101 N105 C118 C123 83(2) no
C118 N105 C101 Au10 1(3) no
C118 N105 C101 N102 -176.9(14) no
C104 N105 C118 C119 80(3) no
C104 N105 C118 C123 -92(2) no
C118 N105 C104 C103 177.2(15) no
C131 N132 C133 C134 3(2) no
C133 N132 C131 Au13 178.2(17) no
C133 N132 C131 N135 1(2) no
C131 N132 C136 C137 98(3) no
C131 N132 C136 C141 -80(3) no
C136 N132 C131 Au13 -1(3) no
C136 N132 C131 N135 -177.5(18) no
C133 N132 C136 C137 -80(3) no
C133 N132 C136 C141 101(3) no
C136 N132 C133 C134 -178.4(18) no
C131 N135 C134 C133 7(3) no
C134 N135 C131 Au13 178.3(18) no
C134 N135 C131 N132 -5(2) no
C131 N135 C148 C149 -81(3) no
C131 N135 C148 C153 95(3) no
C148 N135 C131 Au13 1(3) no
C148 N135 C131 N132 177.7(19) no
C134 N135 C148 C149 102(3) no
C134 N135 C148 C153 -82(3) no
C148 N135 C134 C133 -175.5(19) no
C161 N162 C163 C164 -1(3) no
C163 N162 C161 Au16 177.4(18) no
C163 N162 C161 N165 2(3) no
C161 N162 C166 C167 79(3) no
C161 N162 C166 C171 -109(2) no
C166 N162 C161 Au16 0(4) no
C166 N162 C161 N165 -175(2) no
C163 N162 C166 C167 -98(2) no
C163 N162 C166 C171 74(3) no
C166 N162 C163 C164 176(2) no
C161 N165 C164 C163 2(2) no
C164 N165 C161 Au16 -177.8(17) no
C164 N165 C161 N162 -2(3) no
C161 N165 C178 C179 -83(3) no
C161 N165 C178 C183 93(3) no
C178 N165 C161 Au16 -11(4) no
C178 N165 C161 N162 164(2) no
C164 N165 C178 C179 82(3) no
C164 N165 C178 C183 -102(3) no
C178 N165 C164 C163 -165(2) no
N2 C3 C4 N5 12(3) no
N2 C6 C7 C8 176.5(15) no
N2 C6 C7 C12 -4(3) no
N2 C6 C11 C10 -171.7(16) no
N2 C6 C11 C15 5(3) no
C7 C6 C11 C10 4(3) no
C7 C6 C11 C15 179.9(19) no
C11 C6 C7 C8 1(3) no
C11 C6 C7 C12 -179(2) no
C6 C7 C8 C9 -5(3) no
C6 C7 C12 C13 103(2) no
C6 C7 C12 C14 -122(2) no
C8 C7 C12 C13 -78(3) no
C8 C7 C12 C14 57(3) no
C12 C7 C8 C9 175(2) no
C7 C8 C9 C10 5(4) no
C8 C9 C10 C11 1(4) no
C9 C10 C11 C6 -5(4) no
C9 C10 C11 C15 179(2) no
C6 C11 C15 C16 -137(2) no
C6 C11 C15 C17 91(3) no
C10 C11 C15 C16 39(4) no
C10 C11 C15 C17 -93(3) no
N5 C18 C19 C20 -176.6(19) no
N5 C18 C19 C24 6(4) no
N5 C18 C23 C22 174.9(19) no
N5 C18 C23 C27 -1(4) no
C19 C18 C23 C22 -3(4) no
C19 C18 C23 C27 -178(2) no
C23 C18 C19 C20 1(4) no
C23 C18 C19 C24 -176(3) no
C18 C19 C20 C21 2(4) no
C18 C19 C24 C25 -127(3) no
C18 C19 C24 C26 111(3) no
C20 C19 C24 C25 56(3) no
C20 C19 C24 C26 -66(3) no
C24 C19 C20 C21 179(2) no
C19 C20 C21 C22 -2(5) no
C20 C21 C22 C23 0(5) no
C21 C22 C23 C18 2(4) no
C21 C22 C23 C27 178(3) no
C18 C23 C27 C28 150(3) no
C18 C23 C27 C29 -90(3) no
C22 C23 C27 C28 -26(3) no
C22 C23 C27 C29 94(3) no
N32 C33 C34 N35 2(2) no
N32 C36 C37 C38 177.7(18) no
N32 C36 C37 C42 -1(3) no
N32 C36 C41 C40 -175.5(17) no
N32 C36 C41 C45 -5(3) no
C37 C36 C41 C40 3(3) no
C37 C36 C41 C45 173.4(18) no
C41 C36 C37 C38 -1(3) no
C41 C36 C37 C42 -179.3(17) no
C36 C37 C38 C39 -1(3) no
C36 C37 C42 C43 110(2) no
C36 C37 C42 C44 -131(2) no
C38 C37 C42 C43 -69(3) no
C38 C37 C42 C44 50(3) no
C42 C37 C38 C39 177.8(19) no
C37 C38 C39 C40 0(4) no
C38 C39 C40 C41 3(4) no
C39 C40 C41 C36 -4(3) no
C39 C40 C41 C45 -174(2) no
C36 C41 C45 C46 -88(2) no
C36 C41 C45 C47 146.1(18) no
C40 C41 C45 C46 82(3) no
C40 C41 C45 C47 -44(3) no
N35 C48 C49 C50 -179(2) no
N35 C48 C49 C54 9(4) no
N35 C48 C53 C52 176.5(19) no
N35 C48 C53 C57 -11(4) no
C49 C48 C53 C52 9(4) no
C49 C48 C53 C57 -178(2) no
C53 C48 C49 C50 -12(4) no
C53 C48 C49 C54 176(2) no
C48 C49 C50 C51 10(5) no
C48 C49 C54 C55 -124(3) no
C48 C49 C54 C56 115(3) no
C50 C49 C54 C55 64(4) no
C50 C49 C54 C56 -57(4) no
C54 C49 C50 C51 -177(3) no
C49 C50 C51 C52 -6(5) no
C50 C51 C52 C53 3(5) no
C51 C52 C53 C48 -4(4) no
C51 C52 C53 C57 -177(3) no
C48 C53 C57 C58 126(3) no
C48 C53 C57 C59 -102(3) no
C52 C53 C57 C58 -61(3) no
C52 C53 C57 C59 71(3) no
N62 C63 C64 N65 3(2) no
N62 C66 C67 C68 174(2) no
N62 C66 C67 C72 -1(4) no
N62 C66 C71 C70 -177(2) no
N62 C66 C71 C75 8(3) no
C67 C66 C71 C70 -1(4) no
C67 C66 C71 C75 -176(2) no
C71 C66 C67 C68 -2(5) no
C71 C66 C67 C72 -177(2) no
C66 C67 C68 C69 6(4) no
C66 C67 C72 C73 105(3) no
C66 C67 C72 C74 -116(3) no
C68 C67 C72 C73 -70(4) no
C68 C67 C72 C74 69(3) no
C72 C67 C68 C69 -179(2) no
C67 C68 C69 C70 -7(5) no
C68 C69 C70 C71 5(5) no
C69 C70 C71 C66 -0(5) no
C69 C70 C71 C75 174(3) no
C66 C71 C75 C76 -153(2) no
C66 C71 C75 C77 80(3) no
C70 C71 C75 C76 33(4) no
C70 C71 C75 C77 -94(4) no
N65 C78 C79 C80 -174(2) no
N65 C78 C79 C84 7(4) no
N65 C78 C83 C82 173(2) no
N65 C78 C83 C87 -8(4) no
C79 C78 C83 C82 3(4) no
C79 C78 C83 C87 -179(2) no
C83 C78 C79 C80 -3(4) no
C83 C78 C79 C84 177(2) no
C78 C79 C80 C81 5(4) no
C78 C79 C84 C85 -138(2) no
C78 C79 C84 C86 110(3) no
C80 C79 C84 C85 43(3) no
C80 C79 C84 C86 -70(3) no
C84 C79 C80 C81 -175(2) no
C79 C80 C81 C82 -6(4) no
C80 C81 C82 C83 6(4) no
C81 C82 C83 C78 -4(4) no
C81 C82 C83 C87 178(2) no
C78 C83 C87 C88 128(3) no
C78 C83 C87 C89 -111(3) no
C82 C83 C87 C88 -54(4) no
C82 C83 C87 C89 68(4) no
N102 C103 C104 N105 -2(2) no
N102 C106 C107 C108 177(2) no
N102 C106 C107 C112 -3(4) no
N102 C106 C111 C110 -176(2) no
N102 C106 C111 C115 -2(4) no
C107 C106 C111 C110 -1(4) no
C107 C106 C111 C115 174(2) no
C111 C106 C107 C108 2(4) no
C111 C106 C107 C112 -178(2) no
C106 C107 C108 C109 4(4) no
C106 C107 C112 C113 117(3) no
C106 C107 C112 C114 -125(3) no
C108 C107 C112 C113 -62(3) no
C108 C107 C112 C114 55(3) no
C112 C107 C108 C109 -177(2) no
C107 C108 C109 C110 -10(5) no
C108 C109 C110 C111 12(4) no
C109 C110 C111 C106 -6(4) no
C109 C110 C111 C115 180(2) no
C106 C111 C115 C116 -106(3) no
C106 C111 C115 C117 124(2) no
C110 C111 C115 C116 68(3) no
C110 C111 C115 C117 -62(3) no
N105 C118 C119 C120 -176.3(16) no
N105 C118 C119 C124 9(3) no
N105 C118 C123 C122 173.8(17) no
N105 C118 C123 C127 1(3) no
C119 C118 C123 C122 2(4) no
C119 C118 C123 C127 -170(2) no
C123 C118 C119 C120 -5(3) no
C123 C118 C119 C124 -179(2) no
C118 C119 C120 C121 -4(4) no
C118 C119 C124 C125 -155(2) no
C118 C119 C124 C126 81(3) no
C120 C119 C124 C125 31(3) no
C120 C119 C124 C126 -93(2) no
C124 C119 C120 C121 171(2) no
C119 C120 C121 C122 14(5) no
C120 C121 C122 C123 -15(4) no
C121 C122 C123 C118 8(4) no
C121 C122 C123 C127 -180(2) no
C118 C123 C127 C128 108(2) no
C118 C123 C127 C129 -138(2) no
C122 C123 C127 C128 -65(3) no
C122 C123 C127 C129 49(3) no
N132 C133 C134 N135 -5(3) no
N132 C136 C137 C138 179.3(19) no
N132 C136 C137 C142 -5(4) no
N132 C136 C141 C140 -179(2) no
N132 C136 C141 C145 -2(4) no
C137 C136 C141 C140 2(4) no
C137 C136 C141 C145 180(2) no
C141 C136 C137 C138 -2(4) no
C141 C136 C137 C142 174(2) no
C136 C137 C138 C139 -3(4) no
C136 C137 C142 C143 137(2) no
C136 C137 C142 C144 -98(3) no
C138 C137 C142 C143 -47(3) no
C138 C137 C142 C144 78(3) no
C142 C137 C138 C139 -179(2) no
C137 C138 C139 C140 9(4) no
C138 C139 C140 C141 -9(5) no
C139 C140 C141 C136 3(4) no
C139 C140 C141 C145 -175(2) no
C136 C141 C145 C146 -99(3) no
C136 C141 C145 C147 135(3) no
C140 C141 C145 C146 79(3) no
C140 C141 C145 C147 -47(4) no
N135 C148 C149 C150 179.1(17) no
N135 C148 C149 C154 -4(4) no
N135 C148 C153 C152 179.8(16) no
N135 C148 C153 C157 -1(3) no
C149 C148 C153 C152 -5(4) no
C149 C148 C153 C157 173(2) no
C153 C148 C149 C150 5(4) no
C153 C148 C149 C154 -178(2) no
C148 C149 C150 C151 -6(4) no
C148 C149 C154 C155 -116(2) no
C148 C149 C154 C156 126(3) no
C150 C149 C154 C155 61(3) no
C150 C149 C154 C156 -57(3) no
C154 C149 C150 C151 177(2) no
C149 C150 C151 C152 8(4) no
C150 C151 C152 C153 -9(4) no
C151 C152 C153 C148 7(4) no
C151 C152 C153 C157 -172(2) no
C148 C153 C157 C158 117(3) no
C148 C153 C157 C159 -119(3) no
C152 C153 C157 C158 -64(4) no
C152 C153 C157 C159 60(3) no
N162 C163 C164 N165 -0(2) no
N162 C166 C167 C168 169.9(17) no
N162 C166 C167 C172 1(3) no
N162 C166 C171 C170 -173(2) no
N162 C166 C171 C175 7(4) no
C167 C166 C171 C170 -2(4) no
C167 C166 C171 C175 178(2) no
C171 C166 C167 C168 -1(4) no
C171 C166 C167 C172 -170(2) no
C166 C167 C168 C169 10(4) no
C166 C167 C172 C173 87(4) no
C166 C167 C172 C174 -148(2) no
C168 C167 C172 C173 -81(4) no
C168 C167 C172 C174 44(3) no
C172 C167 C168 C169 180(2) no
C167 C168 C169 C170 -14(5) no
C168 C169 C170 C171 9(5) no
C169 C170 C171 C166 -1(5) no
C169 C170 C171 C175 179(3) no
C166 C171 C175 C176 -141(3) no
C166 C171 C175 C177 95(3) no
C170 C171 C175 C176 39(5) no
C170 C171 C175 C177 -85(3) no
N165 C178 C179 C180 -176.0(18) no
N165 C178 C179 C184 -6(4) no
N165 C178 C183 C182 175(2) no
N165 C178 C183 C187 2(4) no
C179 C178 C183 C182 -9(4) no
C179 C178 C183 C187 178(3) no
C183 C178 C179 C180 8(4) no
C183 C178 C179 C184 178(3) no
C178 C179 C180 C181 -5(5) no
C178 C179 C184 C185 -113(3) no
C178 C179 C184 C186 122(3) no
C180 C179 C184 C185 57(3) no
C180 C179 C184 C186 -68(3) no
C184 C179 C180 C181 -177(3) no
C179 C180 C181 C182 4(7) no
C180 C181 C182 C183 -4(7) no
C181 C182 C183 C178 6(5) no
C181 C182 C183 C187 180(3) no
C178 C183 C187 C188 126(3) no
C178 C183 C187 C189 -118(3) no
C182 C183 C187 C188 -47(4) no
C182 C183 C187 C189 68(4) no
